data_1516888
loop_
_publ_author_name
'Tsoureas, Nikolaos'
'Castro, Ludovic'
'Kilpatrick, Alexander F. R.'
'Cloke, F. Geoffey N.'
'Maron, Laurent'

_publ_section_title
;
 Controlling selectivity in the reductive activation of CO2by mixed
 sandwich uranium(iii) complexes
;
_journal_issue 10
_journal_name_full 'Chemical Science'
_journal_page_first 3777
_journal_paper_doi 10.1039/C4SC01401D
_journal_volume 5
_journal_year 2014
_chemical_compound_source 'synthesis as described'
_chemical_formula_sum 'C48 H76.5 O Si4 U2'
_chemical_formula_weight 1258.01
_chemical_name_common 6
_chemical_name_systematic 6
_space_group_IT_number 14
_space_group_name_Hall '-P 2yn'
_symmetry_cell_setting monoclinic
_symmetry_space_group_name_Hall '-P 2yn'
_symmetry_space_group_name_H-M 'P 1 21/n 1'
_atom_sites_solution_hydrogens geom
_atom_sites_solution_primary direct
_atom_sites_solution_secondary difmap
_audit_creation_method SHELXL-97
_cell_angle_alpha 90.00
_cell_angle_beta 107.06(3)
_cell_angle_gamma 90.00
_cell_formula_units_Z 8
_cell_length_a 22.913(5)
_cell_length_b 13.686(3)
_cell_length_c 38.185(8)
_cell_measurement_reflns_used 58964
_cell_measurement_temperature 173(2)
_cell_measurement_theta_max 27.485
_cell_measurement_theta_min 0.998
_cell_volume 11447(5)
_computing_cell_refinement 'HKL Scalepack (Otwinowski & Minor 1997)'
_computing_data_collection 'Collect (Bruker AXS BV, 1997-2004)'
_computing_data_reduction 'HKL Denzo and Scalepack (Minor 1997)'
_computing_molecular_graphics 'Ortep-3 for Windows (Farrugia, 1997)'
_computing_publication_material 'WinGX publication routines (Farrugia, 1999)'
_computing_structure_refinement 'SHELXL-97 (Sheldrick, 1997)'
_computing_structure_solution 'SHELXL-97 (Sheldrick, 1997)'
_diffrn_ambient_temperature 173(2)
_diffrn_detector_area_resol_mean 9
_diffrn_measured_fraction_theta_full 0.973
_diffrn_measured_fraction_theta_max 0.973
_diffrn_measurement_device_type KappaCCD
_diffrn_measurement_method 'CCD rotation images, thick slices'
_diffrn_radiation_monochromator 'horizonally mounted graphite crystal'
_diffrn_radiation_source 'fine-focus sealed tube'
_diffrn_radiation_type MoK\a
_diffrn_radiation_wavelength 0.71073
_diffrn_reflns_av_R_equivalents 0.0668
_diffrn_reflns_av_sigmaI/netI 0.0876
_diffrn_reflns_limit_h_max 25
_diffrn_reflns_limit_h_min -29
_diffrn_reflns_limit_k_max 15
_diffrn_reflns_limit_k_min -17
_diffrn_reflns_limit_l_max 49
_diffrn_reflns_limit_l_min -43
_diffrn_reflns_number 66030
_diffrn_reflns_theta_full 27.46
_diffrn_reflns_theta_max 27.46
_diffrn_reflns_theta_min 2.98
_exptl_absorpt_coefficient_mu 5.763
_exptl_absorpt_correction_T_max 0.8934
_exptl_absorpt_correction_T_min 0.8022
_exptl_absorpt_correction_type multi-scan
_exptl_absorpt_process_details 'SADABS 2007/2 (Sheldrick, G.M., 2007)'
_exptl_crystal_colour Red
_exptl_crystal_density_diffrn 1.460
_exptl_crystal_density_method 'not measured'
_exptl_crystal_description Block
_exptl_crystal_F_000 4900
_exptl_crystal_size_max 0.04
_exptl_crystal_size_mid 0.04
_exptl_crystal_size_min 0.02
_refine_diff_density_max 2.944
_refine_diff_density_min -1.593
_refine_diff_density_rms 0.196
_refine_ls_extinction_method none
_refine_ls_goodness_of_fit_ref 1.001
_refine_ls_hydrogen_treatment constr
_refine_ls_matrix_type full
_refine_ls_number_parameters 1004
_refine_ls_number_reflns 25509
_refine_ls_number_restraints 56
_refine_ls_restrained_S_all 1.000
_refine_ls_R_factor_all 0.0913
_refine_ls_R_factor_gt 0.0508
_refine_ls_shift/su_max 0.006
_refine_ls_shift/su_mean 0.000
_refine_ls_structure_factor_coef Fsqd
_refine_ls_weighting_details 'calc w=1/[\s^2^(Fo^2^)+(0.0603P)^2^+0.0000P] where P=(Fo^2^+2Fc^2^)/3'
_refine_ls_weighting_scheme calc
_refine_ls_wR_factor_gt 0.1166
_refine_ls_wR_factor_ref 0.1285
_reflns_number_gt 16218
_reflns_number_total 25509
_reflns_threshold_expression >2sigma(I)
_cod_data_source_file c4sc01401d2.cif
_cod_data_source_block 6
_cod_depositor_comments
;
The following automatic conversions were performed:

'_symmetry_cell_setting' value 'Monoclinic' changed to 'monoclinic'
according to
/usr/data/users/saulius/crontab/automatic-downloads/rss-feeds/RSC/lib/dictionaries/cif_core.dic
dictionary named 'cif_core.dic' version 2.4.2 from 2011-04-26.

Automatic conversion script
Id: cif_fix_values 2281 2013-09-26 08:29:07Z andrius 

 Adding full bibliography for 1516885--1516894.cif.
;
_cod_original_cell_volume 11448(4)
_cod_original_sg_symbol_H-M 'P 21/n'
_cod_database_code 1516888

loop_
_symmetry_equiv_pos_as_xyz
'x, y, z'
'-x+1/2, y+1/2, -z+1/2'
'-x, -y, -z'
'x-1/2, -y-1/2, z-1/2'

loop_
_atom_site_label
_atom_site_type_symbol
_atom_site_fract_x
_atom_site_fract_y
_atom_site_fract_z
_atom_site_U_iso_or_equiv
_atom_site_adp_type
_atom_site_occupancy
_atom_site_symmetry_multiplicity
_atom_site_calc_flag
_atom_site_refinement_flags
_atom_site_disorder_assembly
_atom_site_disorder_group
C1 C 0.6727(3) 0.7150(5) 0.74922(19) 0.0275(16) Uani 1 1 d . A .
C2 C 0.7240(3) 0.6573(5) 0.75126(19) 0.0288(17) Uani 1 1 d . A .
H2 H 0.7136 0.6016 0.7358 0.035 Uiso 1 1 calc R . .
C3 C 0.7872(3) 0.6595(5) 0.77019(19) 0.0272(16) Uani 1 1 d . A .
H3 H 0.8071 0.6020 0.7657 0.033 Uiso 1 1 calc R . .
C4 C 0.8293(4) 0.7245(5) 0.7941(2) 0.0325(18) Uani 1 1 d . A .
C5 C 0.8201(4) 0.8195(5) 0.8072(2) 0.0308(17) Uani 1 1 d . A .
H5 H 0.8568 0.8466 0.8227 0.037 Uiso 1 1 calc R . .
C6 C 0.7700(4) 0.8822(5) 0.80254(19) 0.0287(17) Uani 1 1 d . A .
H6 H 0.7820 0.9440 0.8137 0.034 Uiso 1 1 calc R . .
C7 C 0.7076(3) 0.8775(5) 0.7860(2) 0.0280(17) Uani 1 1 d . A .
H7 H 0.6873 0.9359 0.7892 0.034 Uiso 1 1 calc R . .
C8 C 0.6677(3) 0.8081(5) 0.76583(19) 0.0283(17) Uani 1 1 d . A .
H8 H 0.6263 0.8265 0.7619 0.034 Uiso 1 1 calc R . .
C9 C 0.6020(4) 0.5677(6) 0.6888(2) 0.053(2) Uani 1 1 d . . .
H9A H 0.6145 0.5120 0.7055 0.080 Uiso 1 1 calc R . .
H9B H 0.6322 0.5782 0.6756 0.080 Uiso 1 1 calc R . .
H9C H 0.5621 0.5542 0.6713 0.080 Uiso 1 1 calc R . .
C10 C 0.5715(4) 0.7816(6) 0.6807(3) 0.057(3) Uani 1 1 d . . .
H10A H 0.5678 0.8429 0.6932 0.086 Uiso 1 1 calc R . .
H10B H 0.5319 0.7647 0.6635 0.086 Uiso 1 1 calc R . .
H10C H 0.6018 0.7895 0.6674 0.086 Uiso 1 1 calc R . .
C11 C 0.5341(4) 0.6661(6) 0.7391(2) 0.047(2) Uani 1 1 d . . .
H11A H 0.5451 0.6137 0.7573 0.070 Uiso 1 1 calc R . .
H11B H 0.4956 0.6499 0.7206 0.070 Uiso 1 1 calc R . .
H11C H 0.5295 0.7275 0.7512 0.070 Uiso 1 1 calc R . .
C12 C 0.9500(4) 0.7816(7) 0.7812(3) 0.063(3) Uani 1 1 d . A .
H12A H 0.9431 0.8486 0.7882 0.095 Uiso 1 1 calc R . .
H12B H 0.9320 0.7734 0.7548 0.095 Uiso 1 1 calc R . .
H12C H 0.9940 0.7687 0.7878 0.095 Uiso 1 1 calc R . .
C14A C 0.9567(9) 0.7299(12) 0.8563(5) 0.051(5) Uiso 0.520(12) 1 d PU A 1
H14A H 0.9452 0.7964 0.8611 0.077 Uiso 0.520(12) 1 calc PR A 1
H14B H 1.0008 0.7271 0.8598 0.077 Uiso 0.520(12) 1 calc PR A 1
H14C H 0.9460 0.6844 0.8733 0.077 Uiso 0.520(12) 1 calc PR A 1
C14B C 0.9503(9) 0.6861(12) 0.8544(5) 0.051(5) Uiso 0.520(12) 1 d PU A 2
H14D H 0.9455 0.7482 0.8659 0.077 Uiso 0.520(12) 1 calc PR A 2
H14E H 0.9939 0.6725 0.8586 0.077 Uiso 0.520(12) 1 calc PR A 2
H14F H 0.9318 0.6334 0.8649 0.077 Uiso 0.520(12) 1 calc PR A 2
C15 C 0.7902(5) 0.4456(6) 0.8092(3) 0.066(3) Uani 1 1 d . . .
H15A H 0.8336 0.4483 0.8231 0.099 Uiso 1 1 calc R . .
H15B H 0.7843 0.4738 0.7849 0.099 Uiso 1 1 calc R . .
H15C H 0.7765 0.3774 0.8068 0.099 Uiso 1 1 calc R . .
C16 C 0.8385(4) 0.5242(7) 0.8902(3) 0.069(3) Uani 1 1 d . . .
H16A H 0.8651 0.5013 0.8759 0.104 Uiso 1 1 calc R . .
H16B H 0.8373 0.4752 0.9087 0.104 Uiso 1 1 calc R . .
H16C H 0.8544 0.5858 0.9023 0.104 Uiso 1 1 calc R . .
C17 C 0.7222(5) 0.6061(6) 0.9125(2) 0.062(3) Uani 1 1 d . . .
H17A H 0.7640 0.6110 0.9289 0.093 Uiso 1 1 calc R . .
H17B H 0.6992 0.5589 0.9226 0.093 Uiso 1 1 calc R . .
H17C H 0.7024 0.6702 0.9104 0.093 Uiso 1 1 calc R . .
C18 C 0.6053(4) 0.5722(6) 0.8458(3) 0.060(3) Uani 1 1 d . . .
H18A H 0.5773 0.5576 0.8215 0.090 Uiso 1 1 calc R . .
H18B H 0.5995 0.6400 0.8523 0.090 Uiso 1 1 calc R . .
H18C H 0.5970 0.5281 0.8639 0.090 Uiso 1 1 calc R . .
C19 C 0.6492(4) 0.4682(6) 0.7823(2) 0.052(2) Uani 1 1 d . . .
H19A H 0.6067 0.4865 0.7794 0.078 Uiso 1 1 calc R . .
H19B H 0.6532 0.3970 0.7838 0.078 Uiso 1 1 calc R . .
H19C H 0.6611 0.4918 0.7611 0.078 Uiso 1 1 calc R . .
C20 C 0.7538(4) 0.5026(5) 0.8291(2) 0.038(2) Uani 1 1 d . . .
C21 C 0.7757(4) 0.5400(5) 0.8652(3) 0.045(2) Uani 1 1 d . A .
C22 C 0.7238(4) 0.5729(5) 0.8756(2) 0.037(2) Uani 1 1 d . A .
C23 C 0.6710(4) 0.5581(5) 0.8451(2) 0.035(2) Uani 1 1 d . A .
C24 C 0.6893(4) 0.5128(5) 0.8162(2) 0.038(2) Uani 1 1 d . . .
C25 C 0.6172(4) 0.8953(5) 0.9317(2) 0.0357(19) Uani 1 1 d . B .
C26 C 0.6372(4) 0.9915(5) 0.9350(2) 0.040(2) Uani 1 1 d . B .
H26 H 0.6420 1.0150 0.9590 0.048 Uiso 1 1 calc R . .
C27 C 0.6526(4) 1.0649(5) 0.9132(2) 0.040(2) Uani 1 1 d . B .
H27 H 0.6651 1.1235 0.9266 0.048 Uiso 1 1 calc R . .
C28 C 0.6543(4) 1.0738(5) 0.8763(2) 0.037(2) Uani 1 1 d . B .
C29 C 0.6357(4) 1.0074(6) 0.8475(2) 0.043(2) Uani 1 1 d . B .
H29 H 0.6408 1.0335 0.8255 0.051 Uiso 1 1 calc R . .
C30 C 0.6115(4) 0.9126(6) 0.8421(2) 0.048(2) Uani 1 1 d . B .
H30 H 0.6026 0.8932 0.8172 0.058 Uiso 1 1 calc R . .
C31 C 0.5971(4) 0.8390(6) 0.8636(3) 0.053(2) Uani 1 1 d . B .
H31 H 0.5802 0.7825 0.8499 0.063 Uiso 1 1 calc R . .
C32 C 0.6019(4) 0.8303(6) 0.9004(3) 0.048(2) Uani 1 1 d . B .
H32 H 0.5930 0.7660 0.9067 0.058 Uiso 1 1 calc R . .
C33A C 0.6269(13) 0.7201(12) 0.9871(7) 0.090(7) Uani 0.72(3) 1 d PU B 9
H33A H 0.6122 0.6978 1.0074 0.136 Uiso 0.72(3) 1 calc PR B 9
H33B H 0.6715 0.7254 0.9955 0.136 Uiso 0.72(3) 1 calc PR B 9
H33C H 0.6148 0.6730 0.9669 0.136 Uiso 0.72(3) 1 calc PR B 9
C33B C 0.590(3) 0.7060(14) 0.9682(16) 0.090(7) Uani 0.28(3) 1 d PDU B 10
H33D H 0.5779 0.6801 0.9890 0.136 Uiso 0.28(3) 1 calc PR B 10
H33E H 0.6303 0.6808 0.9691 0.136 Uiso 0.28(3) 1 calc PR B 10
H33F H 0.5601 0.6856 0.9453 0.136 Uiso 0.28(3) 1 calc PR B 10
C34 C 0.5058(5) 0.8408(10) 0.9525(3) 0.108(5) Uani 1 1 d . B .
H34A H 0.4936 0.8079 0.9287 0.162 Uiso 1 1 calc R . .
H34B H 0.4900 0.9078 0.9497 0.162 Uiso 1 1 calc R . .
H34C H 0.4893 0.8052 0.9698 0.162 Uiso 1 1 calc R . .
C36 C 0.7212(5) 1.1960(7) 0.8320(3) 0.079(4) Uani 1 1 d . . .
H36A H 0.7265 1.2620 0.8234 0.119 Uiso 1 1 calc R . .
H36B H 0.7058 1.1527 0.8109 0.119 Uiso 1 1 calc R . .
H36C H 0.7606 1.1715 0.8474 0.119 Uiso 1 1 calc R . .
C37 C 0.6878(5) 1.2979(6) 0.8964(3) 0.073(3) Uani 1 1 d . . .
H37A H 0.6577 1.2988 0.9101 0.110 Uiso 1 1 calc R . .
H37B H 0.6886 1.3619 0.8851 0.110 Uiso 1 1 calc R . .
H37C H 0.7282 1.2833 0.9132 0.110 Uiso 1 1 calc R . .
C38 C 0.5875(5) 1.2333(7) 0.8272(3) 0.083(4) Uani 1 1 d . . .
H38A H 0.5579 1.2358 0.8412 0.125 Uiso 1 1 calc R . .
H38B H 0.5747 1.1841 0.8078 0.125 Uiso 1 1 calc R . .
H38C H 0.5897 1.2974 0.8162 0.125 Uiso 1 1 calc R . .
C39 C 0.8609(5) 0.7658(7) 0.9267(3) 0.082(4) Uani 1 1 d . . .
H39A H 0.8762 0.7796 0.9058 0.122 Uiso 1 1 calc R . .
H39B H 0.8314 0.7120 0.9205 0.122 Uiso 1 1 calc R . .
H39C H 0.8950 0.7475 0.9479 0.122 Uiso 1 1 calc R . .
C40 C 0.8637(5) 0.9820(8) 0.8941(3) 0.080(4) Uani 1 1 d . . .
H40A H 0.8771 0.9238 0.8836 0.120 Uiso 1 1 calc R . .
H40B H 0.8992 1.0222 0.9063 0.120 Uiso 1 1 calc R . .
H40C H 0.8357 1.0200 0.8744 0.120 Uiso 1 1 calc R . .
C41 C 0.8100(5) 1.1264(6) 0.9406(3) 0.080(4) Uani 1 1 d . . .
H41A H 0.8233 1.1460 0.9194 0.120 Uiso 1 1 calc R . .
H41B H 0.8395 1.1500 0.9631 0.120 Uiso 1 1 calc R . .
H41C H 0.7698 1.1546 0.9384 0.120 Uiso 1 1 calc R . .
C42 C 0.7701(5) 1.0034(8) 1.0001(3) 0.084(4) Uani 1 1 d . . .
H42A H 0.7605 0.9498 1.0145 0.126 Uiso 1 1 calc R . .
H42B H 0.7340 1.0450 0.9908 0.126 Uiso 1 1 calc R . .
H42C H 0.8037 1.0423 1.0156 0.126 Uiso 1 1 calc R . .
C43 C 0.7954(6) 0.7841(8) 0.9904(3) 0.089(4) Uani 1 1 d . . .
H43A H 0.7745 0.8105 1.0073 0.134 Uiso 1 1 calc R . .
H43B H 0.8360 0.7607 1.0043 0.134 Uiso 1 1 calc R . .
H43C H 0.7716 0.7297 0.9765 0.134 Uiso 1 1 calc R . .
C44 C 0.8301(4) 0.8557(6) 0.9357(3) 0.048(2) Uani 1 1 d . B .
C45 C 0.8305(4) 0.9505(7) 0.9222(2) 0.050(2) Uani 1 1 d . B .
C46 C 0.8061(4) 1.0160(6) 0.9418(2) 0.047(2) Uani 1 1 d . . .
C47 C 0.7889(4) 0.9615(7) 0.9679(2) 0.052(2) Uani 1 1 d . . .
C48 C 0.8017(4) 0.8629(7) 0.9642(2) 0.053(2) Uani 1 1 d . B .
C49 C 0.8341(3) 0.5596(5) 0.2525(2) 0.0313(18) Uani 1 1 d . . .
C50 C 0.8330(3) 0.4651(5) 0.23582(19) 0.0290(17) Uani 1 1 d . . .
H50 H 0.8730 0.4401 0.2393 0.035 Uiso 1 1 calc R . .
C51 C 0.7885(4) 0.4008(5) 0.21589(19) 0.0283(17) Uani 1 1 d . . .
H51 H 0.8050 0.3395 0.2121 0.034 Uiso 1 1 calc R . .
C52 C 0.7260(4) 0.4049(5) 0.2004(2) 0.0351(19) Uani 1 1 d . . .
H52 H 0.7101 0.3455 0.1884 0.042 Uiso 1 1 calc R . .
C53 C 0.6798(4) 0.4750(5) 0.1978(2) 0.0323(18) Uani 1 1 d . . .
H53 H 0.6413 0.4543 0.1823 0.039 Uiso 1 1 calc R . .
C54 C 0.6771(3) 0.5681(5) 0.2128(2) 0.0284(17) Uani 1 1 d . . .
C55 C 0.7230(3) 0.6269(5) 0.23609(18) 0.0267(16) Uani 1 1 d . . .
H55 H 0.7061 0.6853 0.2425 0.032 Uiso 1 1 calc R . .
C56 C 0.7863(4) 0.6237(5) 0.25248(19) 0.0305(18) Uani 1 1 d . . .
H56 H 0.8005 0.6794 0.2674 0.037 Uiso 1 1 calc R . .
C57 C 0.9307(5) 0.4931(7) 0.3227(3) 0.068(3) Uani 1 1 d . . .
H57A H 0.9004 0.4978 0.3362 0.102 Uiso 1 1 calc R . .
H57B H 0.9715 0.5054 0.3394 0.102 Uiso 1 1 calc R . .
H57C H 0.9294 0.4274 0.3122 0.102 Uiso 1 1 calc R . .
C58 C 0.9194(5) 0.7080(7) 0.3077(2) 0.070(3) Uani 1 1 d . . .
H58A H 0.9107 0.7597 0.2891 0.104 Uiso 1 1 calc R . .
H58B H 0.9609 0.7165 0.3242 0.104 Uiso 1 1 calc R . .
H58C H 0.8901 0.7118 0.3219 0.104 Uiso 1 1 calc R . .
C59 C 0.9728(4) 0.5717(7) 0.2609(3) 0.060(3) Uani 1 1 d . . .
H59A H 0.9655 0.6188 0.2408 0.090 Uiso 1 1 calc R . .
H59B H 0.9712 0.5052 0.2512 0.090 Uiso 1 1 calc R . .
H59C H 1.0132 0.5836 0.2783 0.090 Uiso 1 1 calc R . .
C60 C 0.5884(4) 0.7231(6) 0.2298(2) 0.048(2) Uani 1 1 d . . .
H60A H 0.6084 0.7118 0.2559 0.072 Uiso 1 1 calc R . .
H60B H 0.5453 0.7390 0.2260 0.072 Uiso 1 1 calc R . .
H60C H 0.6085 0.7775 0.2212 0.072 Uiso 1 1 calc R . .
C61 C 0.5522(4) 0.5125(6) 0.2193(3) 0.059(3) Uani 1 1 d . . .
H61A H 0.5712 0.5010 0.2455 0.089 Uiso 1 1 calc R . .
H61B H 0.5534 0.4523 0.2056 0.089 Uiso 1 1 calc R . .
H61C H 0.5096 0.5326 0.2151 0.089 Uiso 1 1 calc R . .
C62 C 0.5551(4) 0.6281(7) 0.1530(2) 0.059(3) Uani 1 1 d . . .
H62A H 0.5761 0.6794 0.1434 0.088 Uiso 1 1 calc R . .
H62B H 0.5125 0.6474 0.1494 0.088 Uiso 1 1 calc R . .
H62C H 0.5562 0.5669 0.1399 0.088 Uiso 1 1 calc R . .
C63 C 0.7056(4) 0.8344(5) 0.1867(3) 0.051(2) Uani 1 1 d . . .
H63A H 0.6637 0.8294 0.1706 0.076 Uiso 1 1 calc R . .
H63B H 0.7182 0.9031 0.1891 0.076 Uiso 1 1 calc R . .
H63C H 0.7077 0.8080 0.2109 0.076 Uiso 1 1 calc R . .
C64 C 0.8514(4) 0.8110(5) 0.2203(2) 0.052(3) Uani 1 1 d . . .
H64A H 0.8937 0.7907 0.2239 0.077 Uiso 1 1 calc R . .
H64B H 0.8378 0.7889 0.2410 0.077 Uiso 1 1 calc R . .
H64C H 0.8486 0.8824 0.2186 0.077 Uiso 1 1 calc R . .
C65 C 0.8995(4) 0.7063(5) 0.1611(2) 0.044(2) Uani 1 1 d . . .
H65A H 0.9251 0.7207 0.1861 0.066 Uiso 1 1 calc R . .
H65B H 0.9101 0.7508 0.1439 0.066 Uiso 1 1 calc R . .
H65C H 0.9065 0.6387 0.1549 0.066 Uiso 1 1 calc R . .
C66 C 0.7888(4) 0.6723(6) 0.0907(2) 0.051(2) Uani 1 1 d . . .
H66A H 0.8306 0.6513 0.0929 0.076 Uiso 1 1 calc R . .
H66B H 0.7776 0.7266 0.0733 0.076 Uiso 1 1 calc R . .
H66C H 0.7607 0.6176 0.0820 0.076 Uiso 1 1 calc R . .
C67 C 0.6686(4) 0.7551(7) 0.1073(3) 0.059(3) Uani 1 1 d . . .
H67A H 0.6405 0.7807 0.1201 0.089 Uiso 1 1 calc R . .
H67B H 0.6532 0.6926 0.0957 0.089 Uiso 1 1 calc R . .
H67C H 0.6718 0.8018 0.0885 0.089 Uiso 1 1 calc R . .
C68 C 0.7314(4) 0.7399(5) 0.1346(2) 0.0321(18) Uani 1 1 d . . .
C69 C 0.7475(4) 0.7773(5) 0.1706(2) 0.038(2) Uani 1 1 d . . .
C70 C 0.8112(4) 0.7665(5) 0.1854(2) 0.037(2) Uani 1 1 d . . .
C71 C 0.8342(4) 0.7193(5) 0.1591(2) 0.0309(18) Uani 1 1 d . . .
C72 C 0.7850(4) 0.7048(5) 0.1272(2) 0.0346(19) Uani 1 1 d . . .
C73 C 0.8640(4) 0.2845(5) 0.0682(2) 0.0351(19) Uani 1 1 d . . .
H73 H 0.8576 0.2639 0.0436 0.042 Uiso 1 1 calc R . .
C74 C 0.8504(4) 0.2095(5) 0.0893(2) 0.038(2) Uani 1 1 d . . .
H74 H 0.8393 0.1510 0.0755 0.046 Uiso 1 1 calc R . .
C75 C 0.8489(4) 0.1980(5) 0.1262(2) 0.0362(19) Uani 1 1 d . . .
C76 C 0.8676(4) 0.2633(5) 0.1566(2) 0.0374(19) Uani 1 1 d . . .
H76 H 0.8613 0.2358 0.1781 0.045 Uiso 1 1 calc R . .
C77 C 0.8924(4) 0.3559(5) 0.1631(2) 0.0349(19) Uani 1 1 d . . .
H77 H 0.9027 0.3730 0.1883 0.042 Uiso 1 1 calc R . .
C78 C 0.9061(4) 0.4302(5) 0.1421(2) 0.0334(18) Uani 1 1 d . . .
H78 H 0.9229 0.4860 0.1562 0.040 Uiso 1 1 calc R . .
C79 C 0.9009(3) 0.4422(5) 0.1051(2) 0.0364(19) Uani 1 1 d . . .
H79 H 0.9107 0.5070 0.0999 0.044 Uiso 1 1 calc R . .
C80 C 0.8847(4) 0.3827(5) 0.0730(2) 0.039(2) Uani 1 1 d . C .
C82 C 0.9154(5) 0.0287(6) 0.1686(3) 0.074(3) Uani 1 1 d . . .
H82A H 0.9420 0.0285 0.1527 0.112 Uiso 1 1 calc R . .
H82B H 0.9132 -0.0374 0.1780 0.112 Uiso 1 1 calc R . .
H82C H 0.9321 0.0734 0.1892 0.112 Uiso 1 1 calc R . .
C83 C 0.7857(5) 0.0699(7) 0.1716(3) 0.076(4) Uani 1 1 d . . .
H83A H 0.8002 0.1180 0.1912 0.114 Uiso 1 1 calc R . .
H83B H 0.7857 0.0048 0.1823 0.114 Uiso 1 1 calc R . .
H83C H 0.7441 0.0866 0.1569 0.114 Uiso 1 1 calc R . .
C85A C 1.001(3) 0.473(5) 0.0525(18) 0.070(4) Uani 0.20(2) 1 d PU C 13
H85A H 1.0135 0.5014 0.0322 0.105 Uiso 0.20(2) 1 calc PR C 13
H85B H 1.0250 0.4148 0.0616 0.105 Uiso 0.20(2) 1 calc PR C 13
H85C H 1.0073 0.5216 0.0722 0.105 Uiso 0.20(2) 1 calc PR C 13
C87A C 0.921(3) 0.585(4) 0.0401(18) 0.070(4) Uani 0.20(2) 1 d PU C 13
H87A H 0.9335 0.6106 0.0194 0.105 Uiso 0.20(2) 1 calc PR C 13
H87B H 0.9530 0.5982 0.0630 0.105 Uiso 0.20(2) 1 calc PR C 13
H87C H 0.8829 0.6156 0.0407 0.105 Uiso 0.20(2) 1 calc PR C 13
C85B C 0.9928(7) 0.4226(13) 0.0467(4) 0.070(4) Uani 0.80(2) 1 d PU C 14
H85D H 1.0078 0.4494 0.0271 0.105 Uiso 0.80(2) 1 calc PR C 14
H85E H 1.0035 0.3531 0.0500 0.105 Uiso 0.80(2) 1 calc PR C 14
H85F H 1.0116 0.4578 0.0695 0.105 Uiso 0.80(2) 1 calc PR C 14
C87B C 0.8823(9) 0.5640(10) 0.0243(5) 0.070(4) Uani 0.80(2) 1 d PU C 14
H87D H 0.8956 0.5892 0.0038 0.105 Uiso 0.80(2) 1 calc PR C 14
H87E H 0.8999 0.6043 0.0461 0.105 Uiso 0.80(2) 1 calc PR C 14
H87F H 0.8377 0.5663 0.0179 0.105 Uiso 0.80(2) 1 calc PR C 14
C86A C 0.8661(11) 0.3858(16) -0.0099(6) 0.064(6) Uani 0.494(13) 1 d PU C 3
H86A H 0.8740 0.3155 -0.0101 0.095 Uiso 0.494(13) 1 calc PR C 3
H86B H 0.8791 0.4176 -0.0294 0.095 Uiso 0.494(13) 1 calc PR C 3
H86C H 0.8224 0.3970 -0.0140 0.095 Uiso 0.494(13) 1 calc PR C 3
C86B C 0.8905(11) 0.3587(15) -0.0080(5) 0.064(6) Uani 0.494(13) 1 d PDU C 4
H86D H 0.9206 0.3059 -0.0045 0.095 Uiso 0.494(13) 1 calc PR C 4
H86E H 0.8920 0.3986 -0.0290 0.095 Uiso 0.494(13) 1 calc PR C 4
H86F H 0.8496 0.3307 -0.0126 0.095 Uiso 0.494(13) 1 calc PR C 4
C88 C 0.7121(4) 0.3179(7) 0.0371(3) 0.053(2) Uani 1 1 d . C .
C89 C 0.6932(4) 0.2635(6) 0.0632(3) 0.057(3) Uani 1 1 d D C .
C90 C 0.6695(4) 0.3291(8) 0.0838(3) 0.059(3) Uani 1 1 d D . .
C91 C 0.6733(4) 0.4237(7) 0.0710(3) 0.056(3) Uani 1 1 d D C .
C92 C 0.7007(4) 0.4162(7) 0.0418(3) 0.054(3) Uani 1 1 d . . .
C93 C 0.7083(6) 0.4959(8) 0.0164(3) 0.099(4) Uani 1 1 d . D .
H93A H 0.6977 0.5589 0.0251 0.149 Uiso 1 1 calc R . .
H93B H 0.6813 0.4832 -0.0083 0.149 Uiso 1 1 calc R . .
H93C H 0.7507 0.4974 0.0159 0.149 Uiso 1 1 calc R . .
C94 C 0.7303(5) 0.2733(8) 0.0054(3) 0.075(3) Uani 1 1 d . . .
H94A H 0.7353 0.2026 0.0089 0.113 Uiso 1 1 calc R D .
H94B H 0.7689 0.3021 0.0043 0.113 Uiso 1 1 calc R . .
H94C H 0.6985 0.2866 -0.0176 0.113 Uiso 1 1 calc R . .
C95 C 0.6883(5) 0.1525(7) 0.0637(3) 0.084(4) Uani 1 1 d . . .
H95A H 0.6750 0.1322 0.0848 0.127 Uiso 1 1 calc R D .
H95B H 0.7282 0.1236 0.0656 0.127 Uiso 1 1 calc R . .
H95C H 0.6585 0.1303 0.0410 0.127 Uiso 1 1 calc R . .
C96A C 0.626(5) 0.300(4) 0.105(3) 0.085(6) Uani 0.17(10) 1 d PDU D 5
H96A H 0.6512 0.2462 0.1180 0.127 Uiso 0.17(10) 1 calc PR D 5
H96B H 0.6305 0.3569 0.1208 0.127 Uiso 0.17(10) 1 calc PR D 5
H96C H 0.6377 0.3162 0.0830 0.127 Uiso 0.17(10) 1 calc PR D 5
C96B C 0.6400(14) 0.2997(13) 0.1128(8) 0.085(6) Uani 0.83(10) 1 d PDU D 6
H96D H 0.6694 0.2630 0.1322 0.127 Uiso 0.83(10) 1 calc PR D 6
H96E H 0.6043 0.2587 0.1017 0.127 Uiso 0.83(10) 1 calc PR D 6
H96F H 0.6272 0.3584 0.1233 0.127 Uiso 0.83(10) 1 calc PR D 6
C97A C 0.645(3) 0.484(6) 0.092(2) 0.067(7) Uani 0.24(6) 1 d PU C 7
H97A H 0.6347 0.4434 0.1109 0.101 Uiso 0.24(6) 1 calc PR C 7
H97B H 0.6083 0.5138 0.0764 0.101 Uiso 0.24(6) 1 calc PR C 7
H97C H 0.6739 0.5350 0.1047 0.101 Uiso 0.24(6) 1 calc PR C 7
C97B C 0.6444(8) 0.519(2) 0.0783(9) 0.067(7) Uani 0.76(6) 1 d PU C 8
H97D H 0.6284 0.5102 0.0992 0.101 Uiso 0.76(6) 1 calc PR C 8
H97E H 0.6110 0.5366 0.0566 0.101 Uiso 0.76(6) 1 calc PR C 8
H97F H 0.6753 0.5706 0.0837 0.101 Uiso 0.76(6) 1 calc PR C 8
O1 O 0.7338(2) 0.7893(3) 0.86910(14) 0.0367(13) Uani 1 1 d . A .
O2 O 0.7716(2) 0.4888(3) 0.13542(13) 0.0294(12) Uani 1 1 d . . .
Si1 Si 0.59253(14) 0.84392(18) 0.97072(8) 0.0574(8) Uani 1 1 d D . .
Si2 Si 0.66590(14) 1.19949(17) 0.85909(7) 0.0538(7) Uani 1 1 d . . .
Si3 Si 0.59682(10) 0.68007(14) 0.71598(6) 0.0324(5) Uani 1 1 d . . .
Si4 Si 0.91342(10) 0.69347(16) 0.80615(6) 0.0379(5) Uani 1 1 d . . .
Si5 Si 0.90844(12) 0.43650(17) 0.03398(7) 0.0462(6) Uani 1 1 d D . .
Si6 Si 0.83696(13) 0.07012(16) 0.14187(7) 0.0459(7) Uani 1 1 d . . .
Si7 Si 0.91308(11) 0.58619(16) 0.28482(6) 0.0356(5) Uani 1 1 d . . .
Si8 Si 0.59428(10) 0.61032(14) 0.20333(6) 0.0314(5) Uani 1 1 d . . .
U1 U 0.710532(14) 0.900914(19) 0.900456(8) 0.03135(8) Uani 1 1 d . . .
U2 U 0.735260(13) 0.705826(18) 0.822691(7) 0.02478(8) Uani 1 1 d . . .
U3 U 0.767618(12) 0.575267(17) 0.180263(7) 0.02315(7) Uani 1 1 d . D .
U4 U 0.792717(13) 0.373248(18) 0.104563(8) 0.02842(8) Uani 1 1 d . C .
C84 C 0.8085(5) -0.0228(6) 0.1046(2) 0.064(3) Uani 1 1 d . . .
H84A H 0.8352 -0.0233 0.0887 0.095 Uiso 1 1 calc R . .
H84B H 0.7668 -0.0060 0.0902 0.095 Uiso 1 1 calc R . .
H84C H 0.8086 -0.0876 0.1156 0.095 Uiso 1 1 calc R . .
C35 C 0.6176(7) 0.9220(10) 1.0134(3) 0.108(5) Uani 1 1 d . B .
C13 C 0.9284(5) 0.5687(7) 0.7919(3) 0.083(3) Uiso 1 1 d . A .
H13A H 0.9109 0.5622 0.7654 0.124 Uiso 1 1 calc R . .
H13B H 0.9096 0.5206 0.8043 0.124 Uiso 1 1 calc R . .
H13C H 0.9725 0.5575 0.7987 0.124 Uiso 1 1 calc R . .

loop_
_atom_site_aniso_label
_atom_site_aniso_U_11
_atom_site_aniso_U_22
_atom_site_aniso_U_33
_atom_site_aniso_U_23
_atom_site_aniso_U_13
_atom_site_aniso_U_12
C1 0.026(4) 0.030(4) 0.027(4) -0.003(3) 0.008(3) -0.002(3)
C2 0.037(5) 0.029(4) 0.024(4) -0.001(3) 0.014(4) 0.002(3)
C3 0.023(4) 0.031(4) 0.029(4) 0.008(3) 0.011(3) 0.009(3)
C4 0.037(5) 0.028(4) 0.038(5) 0.003(3) 0.019(4) -0.003(3)
C5 0.033(5) 0.030(4) 0.032(4) 0.007(3) 0.014(4) -0.003(3)
C6 0.033(5) 0.020(3) 0.031(4) -0.003(3) 0.007(4) -0.003(3)
C7 0.030(5) 0.023(4) 0.032(4) -0.001(3) 0.012(4) -0.003(3)
C8 0.027(5) 0.031(4) 0.028(4) 0.004(3) 0.010(3) 0.010(3)
C9 0.042(6) 0.053(5) 0.056(6) -0.015(4) 0.002(5) -0.005(4)
C10 0.052(7) 0.052(5) 0.065(7) 0.010(5) 0.013(5) -0.017(5)
C11 0.043(6) 0.047(5) 0.056(6) -0.006(4) 0.023(5) -0.003(4)
C12 0.039(6) 0.072(6) 0.084(8) 0.011(5) 0.027(6) 0.000(5)
C15 0.077(8) 0.031(5) 0.109(9) 0.004(5) 0.058(7) 0.018(5)
C16 0.045(7) 0.061(6) 0.090(8) 0.005(6) 0.000(6) -0.002(5)
C17 0.100(9) 0.060(6) 0.037(6) 0.003(4) 0.037(6) -0.013(5)
C18 0.051(7) 0.039(5) 0.092(8) 0.007(5) 0.025(6) -0.012(4)
C19 0.070(7) 0.036(4) 0.043(5) -0.005(4) 0.006(5) -0.025(4)
C20 0.049(6) 0.019(4) 0.054(6) 0.003(3) 0.030(5) 0.007(4)
C21 0.038(6) 0.026(4) 0.071(7) 0.011(4) 0.014(5) 0.003(4)
C22 0.060(6) 0.028(4) 0.022(4) 0.006(3) 0.010(4) 0.003(4)
C23 0.044(6) 0.025(4) 0.047(5) 0.009(3) 0.028(4) -0.001(3)
C24 0.048(6) 0.028(4) 0.045(5) 0.004(3) 0.023(5) -0.004(4)
C25 0.036(5) 0.032(4) 0.046(5) 0.004(4) 0.022(4) 0.007(3)
C26 0.066(6) 0.032(4) 0.028(4) -0.003(3) 0.024(4) 0.009(4)
C27 0.053(6) 0.025(4) 0.047(5) 0.002(3) 0.022(5) 0.010(4)
C28 0.047(6) 0.033(4) 0.034(5) 0.003(3) 0.016(4) 0.012(4)
C29 0.055(6) 0.050(5) 0.024(4) 0.004(4) 0.013(4) 0.017(4)
C30 0.037(6) 0.062(6) 0.038(5) -0.018(4) -0.002(4) 0.021(4)
C31 0.038(6) 0.056(6) 0.058(7) -0.022(5) 0.004(5) -0.009(4)
C32 0.048(6) 0.036(5) 0.059(6) -0.008(4) 0.015(5) 0.004(4)
C33A 0.12(2) 0.086(10) 0.068(15) 0.038(10) 0.028(13) 0.026(11)
C33B 0.12(2) 0.086(10) 0.068(15) 0.038(10) 0.028(13) 0.026(11)
C34 0.079(10) 0.177(13) 0.083(10) 0.006(9) 0.048(8) -0.026(9)
C36 0.098(10) 0.068(7) 0.094(9) 0.022(6) 0.063(8) 0.000(6)
C37 0.104(10) 0.039(5) 0.074(8) 0.006(5) 0.021(7) 0.020(5)
C38 0.108(10) 0.067(7) 0.077(8) 0.037(6) 0.030(7) 0.029(6)
C39 0.046(7) 0.079(7) 0.109(10) -0.039(7) 0.007(6) 0.027(6)
C40 0.073(9) 0.123(10) 0.053(7) -0.021(6) 0.031(6) -0.028(7)
C41 0.082(9) 0.036(5) 0.108(10) -0.010(5) 0.003(7) -0.016(5)
C42 0.074(9) 0.124(10) 0.048(7) -0.026(6) 0.010(6) 0.013(7)
C43 0.095(10) 0.093(8) 0.061(8) 0.037(6) -0.007(7) 0.018(7)
C44 0.040(6) 0.042(5) 0.053(6) -0.011(4) 0.002(5) 0.016(4)
C45 0.041(6) 0.064(6) 0.043(6) -0.023(5) 0.008(4) -0.011(5)
C46 0.049(6) 0.045(5) 0.042(5) -0.015(4) 0.004(5) 0.000(4)
C47 0.055(7) 0.062(6) 0.037(5) -0.012(4) 0.011(5) 0.017(5)
C48 0.053(6) 0.066(6) 0.027(5) 0.007(4) -0.007(4) 0.012(5)
C49 0.030(5) 0.038(4) 0.027(4) 0.006(3) 0.010(4) -0.005(3)
C50 0.027(5) 0.028(4) 0.031(4) 0.005(3) 0.007(3) 0.000(3)
C51 0.040(5) 0.018(3) 0.028(4) 0.006(3) 0.013(4) -0.001(3)
C52 0.045(6) 0.024(4) 0.037(5) -0.001(3) 0.013(4) -0.004(4)
C53 0.031(5) 0.025(4) 0.043(5) -0.004(3) 0.014(4) -0.010(3)
C54 0.028(5) 0.033(4) 0.026(4) -0.002(3) 0.012(3) 0.001(3)
C55 0.031(5) 0.031(4) 0.020(4) -0.002(3) 0.010(3) -0.002(3)
C56 0.035(5) 0.034(4) 0.024(4) -0.007(3) 0.011(4) -0.009(4)
C57 0.067(8) 0.064(6) 0.052(6) 0.015(5) -0.017(5) -0.022(5)
C58 0.073(8) 0.081(7) 0.037(6) -0.009(5) -0.012(5) 0.001(6)
C59 0.040(6) 0.088(7) 0.050(6) -0.012(5) 0.009(5) -0.014(5)
C60 0.030(5) 0.052(5) 0.066(7) -0.002(4) 0.021(5) 0.003(4)
C61 0.050(7) 0.056(6) 0.078(7) 0.015(5) 0.027(6) -0.002(5)
C62 0.052(7) 0.083(7) 0.044(6) 0.003(5) 0.019(5) 0.015(5)
C63 0.065(7) 0.029(4) 0.072(7) 0.012(4) 0.042(6) 0.010(4)
C64 0.075(7) 0.030(4) 0.049(6) -0.005(4) 0.016(5) -0.027(4)
C65 0.039(6) 0.040(4) 0.054(6) 0.006(4) 0.015(5) 0.000(4)
C66 0.074(7) 0.053(5) 0.034(5) -0.003(4) 0.028(5) -0.003(5)
C67 0.041(6) 0.061(6) 0.072(7) 0.028(5) 0.011(5) 0.011(5)
C68 0.032(5) 0.024(4) 0.039(5) 0.008(3) 0.008(4) 0.004(3)
C69 0.047(6) 0.021(4) 0.062(6) 0.011(4) 0.037(5) 0.002(4)
C70 0.051(6) 0.026(4) 0.039(5) -0.004(3) 0.023(4) -0.005(4)
C71 0.042(5) 0.023(3) 0.031(4) 0.000(3) 0.015(4) -0.005(3)
C72 0.047(6) 0.024(4) 0.039(5) 0.006(3) 0.022(4) 0.001(3)
C73 0.041(5) 0.033(4) 0.034(5) -0.001(3) 0.013(4) 0.010(4)
C74 0.063(6) 0.029(4) 0.027(4) 0.003(3) 0.020(4) 0.007(4)
C75 0.044(6) 0.034(4) 0.037(5) 0.003(3) 0.023(4) 0.009(4)
C76 0.043(5) 0.042(4) 0.032(5) 0.004(4) 0.017(4) 0.013(4)
C77 0.036(5) 0.034(4) 0.031(4) -0.008(3) 0.003(4) 0.002(4)
C78 0.036(5) 0.030(4) 0.037(5) -0.004(3) 0.015(4) 0.002(3)
C79 0.030(5) 0.027(4) 0.053(6) 0.006(4) 0.014(4) 0.006(3)
C80 0.042(6) 0.042(5) 0.037(5) 0.004(4) 0.017(4) 0.007(4)
C82 0.095(9) 0.049(6) 0.072(8) 0.014(5) 0.014(7) 0.016(6)
C83 0.113(10) 0.064(6) 0.075(8) -0.009(5) 0.066(8) -0.024(6)
C85A 0.056(7) 0.085(7) 0.078(7) 0.043(7) 0.035(6) 0.015(7)
C87A 0.056(7) 0.085(7) 0.078(7) 0.043(7) 0.035(6) 0.015(7)
C85B 0.056(7) 0.085(7) 0.078(7) 0.043(7) 0.035(6) 0.015(7)
C87B 0.056(7) 0.085(7) 0.078(7) 0.043(7) 0.035(6) 0.015(7)
C86A 0.067(9) 0.073(8) 0.057(7) 0.012(5) 0.029(6) -0.005(6)
C86B 0.067(9) 0.073(8) 0.057(7) 0.012(5) 0.029(6) -0.005(6)
C88 0.034(6) 0.075(6) 0.043(6) -0.017(5) 0.000(4) 0.003(5)
C89 0.048(6) 0.046(5) 0.064(7) -0.024(5) -0.005(5) -0.005(4)
C90 0.034(6) 0.089(8) 0.054(6) -0.032(6) 0.011(5) -0.015(5)
C91 0.043(6) 0.055(6) 0.060(7) -0.016(5) 0.000(5) 0.008(5)
C92 0.041(6) 0.057(6) 0.049(6) 0.000(5) -0.009(5) 0.017(5)
C93 0.093(10) 0.108(9) 0.065(8) 0.041(7) -0.027(7) 0.004(7)
C94 0.047(7) 0.126(9) 0.043(6) -0.036(6) -0.002(5) -0.007(6)
C95 0.094(10) 0.053(6) 0.089(9) -0.010(6) -0.001(7) 0.001(6)
C96A 0.063(12) 0.153(11) 0.040(11) -0.037(8) 0.018(10) -0.059(8)
C96B 0.063(12) 0.153(11) 0.040(11) -0.037(8) 0.018(10) -0.059(8)
C97A 0.053(8) 0.057(13) 0.078(16) -0.014(10) -0.001(9) 0.037(9)
C97B 0.053(8) 0.057(13) 0.078(16) -0.014(10) -0.001(9) 0.037(9)
O1 0.050(4) 0.030(3) 0.032(3) -0.005(2) 0.015(3) 0.010(2)
O2 0.038(3) 0.026(2) 0.027(3) 0.000(2) 0.014(2) 0.009(2)
Si1 0.066(2) 0.0497(15) 0.067(2) 0.0137(13) 0.0361(16) 0.0023(13)
Si2 0.072(2) 0.0460(14) 0.0533(17) 0.0160(12) 0.0336(16) 0.0137(13)
Si3 0.0291(13) 0.0328(11) 0.0335(13) 0.0000(9) 0.0065(10) -0.0013(9)
Si4 0.0279(14) 0.0466(13) 0.0415(14) 0.0034(10) 0.0139(11) 0.0078(10)
Si5 0.0553(18) 0.0431(13) 0.0461(16) 0.0191(11) 0.0240(13) 0.0092(12)
Si6 0.072(2) 0.0314(12) 0.0406(15) 0.0034(10) 0.0258(14) -0.0013(12)
Si7 0.0317(14) 0.0434(12) 0.0299(13) 0.0011(10) 0.0063(10) -0.0032(10)
Si8 0.0269(13) 0.0353(11) 0.0331(13) 0.0020(9) 0.0104(10) -0.0004(9)
U1 0.0375(2) 0.02910(15) 0.02913(17) -0.00333(11) 0.01248(14) 0.00509(13)
U2 0.02795(17) 0.02196(13) 0.02653(16) -0.00108(10) 0.01126(13) 0.00128(11)
U3 0.02609(17) 0.02108(13) 0.02402(15) -0.00042(10) 0.01006(12) -0.00032(11)
U4 0.03262(18) 0.02594(14) 0.02696(16) -0.00417(11) 0.00916(13) 0.00246(12)
C84 0.107(9) 0.028(4) 0.062(7) 0.001(4) 0.036(6) -0.003(5)
C35 0.151(14) 0.143(11) 0.039(7) -0.013(7) 0.042(8) -0.060(10)

loop_
_atom_type_symbol
_atom_type_description
_atom_type_scat_dispersion_real
_atom_type_scat_dispersion_imag
_atom_type_scat_source
C C 0.0033 0.0016 'International Tables Vol C Tables 4.2.6.8 and 6.1.1.4'
H H 0.0000 0.0000 'International Tables Vol C Tables 4.2.6.8 and 6.1.1.4'
O O 0.0106 0.0060 'International Tables Vol C Tables 4.2.6.8 and 6.1.1.4'
Si Si 0.0817 0.0704 'International Tables Vol C Tables 4.2.6.8 and 6.1.1.4'
U U -9.6767 9.6646 'International Tables Vol C Tables 4.2.6.8 and 6.1.1.4'

loop_
_geom_angle_atom_site_label_1
_geom_angle_atom_site_label_2
_geom_angle_atom_site_label_3
_geom_angle
C2 C1 C8 130.4(7)
C2 C1 Si3 119.1(5)
C8 C1 Si3 110.0(5)
C2 C1 U2 74.9(4)
C8 C1 U2 71.2(4)
Si3 C1 U2 140.7(3)
C1 C2 C3 137.1(7)
C1 C2 U2 75.6(4)
C3 C2 U2 72.8(4)
C1 C2 H2 111.5
C3 C2 H2 111.5
U2 C2 H2 138.1
C2 C3 C4 137.5(7)
C2 C3 U2 77.0(4)
C4 C3 U2 74.9(4)
C2 C3 H3 111.3
C4 C3 H3 111.3
U2 C3 H3 132.0
C3 C4 C5 130.5(7)
C3 C4 Si4 117.6(5)
C5 C4 Si4 111.3(6)
C3 C4 U2 74.4(4)
C5 C4 U2 74.3(4)
Si4 C4 U2 139.3(4)
C6 C5 C4 135.3(7)
C6 C5 U2 76.3(4)
C4 C5 U2 74.9(4)
C6 C5 H5 112.3
C4 C5 H5 112.3
U2 C5 H5 130.8
C7 C6 C5 136.6(7)
C7 C6 U2 74.9(4)
C5 C6 U2 73.6(4)
C7 C6 H6 111.7
C5 C6 H6 111.7
U2 C6 H6 137.2
C8 C7 C6 135.2(7)
C8 C7 U2 73.1(4)
C6 C7 U2 75.6(4)
C8 C7 H7 112.4
C6 C7 H7 112.4
U2 C7 H7 135.2
C7 C8 C1 136.5(7)
C7 C8 U2 77.1(4)
C1 C8 U2 78.0(4)
C7 C8 H8 111.7
C1 C8 H8 111.7
U2 C8 H8 125.6
Si3 C9 H9A 109.5
Si3 C9 H9B 109.5
H9A C9 H9B 109.5
Si3 C9 H9C 109.5
H9A C9 H9C 109.5
H9B C9 H9C 109.5
Si3 C10 H10A 109.5
Si3 C10 H10B 109.5
H10A C10 H10B 109.5
Si3 C10 H10C 109.5
H10A C10 H10C 109.5
H10B C10 H10C 109.5
Si3 C11 H11A 109.5
Si3 C11 H11B 109.5
H11A C11 H11B 109.5
Si3 C11 H11C 109.5
H11A C11 H11C 109.5
H11B C11 H11C 109.5
Si4 C12 H12A 109.5
Si4 C12 H12B 109.5
H12A C12 H12B 109.5
Si4 C12 H12C 109.5
H12A C12 H12C 109.5
H12B C12 H12C 109.5
Si4 C14A H14A 109.5
Si4 C14A H14B 109.5
H14A C14A H14B 109.5
Si4 C14A H14C 109.5
H14A C14A H14C 109.5
H14B C14A H14C 109.5
Si4 C14B H14D 109.5
Si4 C14B H14E 109.5
H14D C14B H14E 109.5
Si4 C14B H14F 109.5
H14D C14B H14F 109.5
H14E C14B H14F 109.5
C20 C15 H15A 109.5
C20 C15 H15B 109.5
H15A C15 H15B 109.5
C20 C15 H15C 109.5
H15A C15 H15C 109.5
H15B C15 H15C 109.5
C21 C16 H16A 109.5
C21 C16 H16B 109.5
H16A C16 H16B 109.5
C21 C16 H16C 109.5
H16A C16 H16C 109.5
H16B C16 H16C 109.5
C22 C17 H17A 109.5
C22 C17 H17B 109.5
H17A C17 H17B 109.5
C22 C17 H17C 109.5
H17A C17 H17C 109.5
H17B C17 H17C 109.5
C23 C18 H18A 109.5
C23 C18 H18B 109.5
H18A C18 H18B 109.5
C23 C18 H18C 109.5
H18A C18 H18C 109.5
H18B C18 H18C 109.5
C24 C19 H19A 109.5
C24 C19 H19B 109.5
H19A C19 H19B 109.5
C24 C19 H19C 109.5
H19A C19 H19C 109.5
H19B C19 H19C 109.5
C21 C20 C24 109.6(7)
C21 C20 C15 126.1(9)
C24 C20 C15 123.6(8)
C21 C20 U2 74.3(4)
C24 C20 U2 76.0(4)
C15 C20 U2 124.2(5)
C20 C21 C22 107.2(8)
C20 C21 C16 124.7(8)
C22 C21 C16 126.5(9)
C20 C21 U2 76.3(4)
C22 C21 U2 75.1(4)
C16 C21 U2 125.7(6)
C23 C22 C21 107.7(7)
C23 C22 C17 124.4(8)
C21 C22 C17 127.5(9)
C23 C22 U2 74.8(4)
C21 C22 U2 75.1(4)
C17 C22 U2 121.3(5)
C22 C23 C24 108.7(7)
C22 C23 C18 124.9(8)
C24 C23 C18 125.7(8)
C22 C23 U2 75.5(4)
C24 C23 U2 77.1(4)
C18 C23 U2 121.9(5)
C20 C24 C23 106.7(7)
C20 C24 C19 125.2(8)
C23 C24 C19 127.2(8)
C20 C24 U2 74.9(4)
C23 C24 U2 73.4(4)
C19 C24 U2 125.5(5)
C26 C25 C32 130.6(7)
C26 C25 Si1 116.9(6)
C32 C25 Si1 111.6(6)
C26 C25 U1 74.5(4)
C32 C25 U1 71.8(5)
Si1 C25 U1 144.2(4)
C25 C26 C27 139.0(7)
C25 C26 U1 76.1(4)
C27 C26 U1 75.1(4)
C25 C26 H26 110.5
C27 C26 H26 110.5
U1 C26 H26 135.4
C26 C27 C28 136.6(7)
C26 C27 U1 74.8(4)
C28 C27 U1 74.8(4)
C26 C27 H27 111.7
C28 C27 H27 111.7
U1 C27 H27 135.0
C29 C28 C27 129.2(7)
C29 C28 Si2 111.3(6)
C27 C28 Si2 117.9(5)
C29 C28 U1 72.9(4)
C27 C28 U1 74.8(4)
Si2 C28 U1 144.1(4)
C28 C29 C30 137.4(8)
C28 C29 U1 77.2(5)
C30 C29 U1 75.1(5)
C28 C29 H29 111.3
C30 C29 H29 111.3
U1 C29 H29 131.0
C31 C30 C29 137.1(8)
C31 C30 U1 76.0(5)
C29 C30 U1 74.4(5)
C31 C30 H30 111.5
C29 C30 H30 111.5
U1 C30 H30 134.2
C32 C31 C30 134.1(8)
C32 C31 U1 73.7(5)
C30 C31 U1 73.9(5)
C32 C31 H31 113.0
C30 C31 H31 113.0
U1 C31 H31 135.7
C31 C32 C25 135.6(8)
C31 C32 U1 76.5(5)
C25 C32 U1 77.1(5)
C31 C32 H32 112.2
C25 C32 H32 112.2
U1 C32 H32 127.1
Si1 C33A H33A 109.5
Si1 C33A H33B 109.5
H33A C33A H33B 109.5
Si1 C33A H33C 109.5
H33A C33A H33C 109.5
H33B C33A H33C 109.5
Si1 C33B H33D 109.5
Si1 C33B H33E 109.5
H33D C33B H33E 109.5
Si1 C33B H33F 109.5
H33D C33B H33F 109.5
H33E C33B H33F 109.5
Si1 C34 H34A 109.5
Si1 C34 H34B 109.5
H34A C34 H34B 109.5
Si1 C34 H34C 109.5
H34A C34 H34C 109.5
H34B C34 H34C 109.5
Si2 C36 H36A 109.5
Si2 C36 H36B 109.5
H36A C36 H36B 109.5
Si2 C36 H36C 109.5
H36A C36 H36C 109.5
H36B C36 H36C 109.5
Si2 C37 H37A 109.5
Si2 C37 H37B 109.5
H37A C37 H37B 109.5
Si2 C37 H37C 109.5
H37A C37 H37C 109.5
H37B C37 H37C 109.5
Si2 C38 H38A 109.5
Si2 C38 H38B 109.5
H38A C38 H38B 109.5
Si2 C38 H38C 109.5
H38A C38 H38C 109.5
H38B C38 H38C 109.5
C44 C39 H39A 109.5
C44 C39 H39B 109.5
H39A C39 H39B 109.5
C44 C39 H39C 109.5
H39A C39 H39C 109.5
H39B C39 H39C 109.5
C45 C40 H40A 109.5
C45 C40 H40B 109.5
H40A C40 H40B 109.5
C45 C40 H40C 109.5
H40A C40 H40C 109.5
H40B C40 H40C 109.5
C46 C41 H41A 109.5
C46 C41 H41B 109.5
H41A C41 H41B 109.5
C46 C41 H41C 109.5
H41A C41 H41C 109.5
H41B C41 H41C 109.5
C47 C42 H42A 109.5
C47 C42 H42B 109.5
H42A C42 H42B 109.5
C47 C42 H42C 109.5
H42A C42 H42C 109.5
H42B C42 H42C 109.5
C48 C43 H43A 109.5
C48 C43 H43B 109.5
H43A C43 H43B 109.5
C48 C43 H43C 109.5
H43A C43 H43C 109.5
H43B C43 H43C 109.5
C45 C44 C48 105.7(7)
C45 C44 C39 128.2(9)
C48 C44 C39 125.5(9)
C45 C44 U1 74.0(5)
C48 C44 U1 75.3(5)
C39 C44 U1 122.6(6)
C46 C45 C44 110.8(8)
C46 C45 C40 123.5(9)
C44 C45 C40 124.9(9)
C46 C45 U1 78.2(5)
C44 C45 U1 76.4(5)
C40 C45 U1 121.0(6)
C45 C46 C47 106.5(8)
C45 C46 C41 126.3(9)
C47 C46 C41 126.0(8)
C45 C46 U1 72.7(5)
C47 C46 U1 76.2(5)
C41 C46 U1 126.2(6)
C46 C47 C48 109.5(8)
C46 C47 C42 125.6(9)
C48 C47 C42 124.1(9)
C46 C47 U1 74.9(5)
C48 C47 U1 73.7(5)
C42 C47 U1 126.5(7)
C47 C48 C44 107.5(8)
C47 C48 C43 124.2(9)
C44 C48 C43 127.6(9)
C47 C48 U1 77.2(5)
C44 C48 U1 74.6(5)
C43 C48 U1 121.7(7)
C56 C49 C50 130.5(7)
C56 C49 Si7 118.4(5)
C50 C49 Si7 110.4(5)
C56 C49 U3 75.3(4)
C50 C49 U3 72.1(4)
Si7 C49 U3 141.2(3)
C51 C50 C49 136.4(7)
C51 C50 U3 76.8(4)
C49 C50 U3 77.1(4)
C51 C50 H50 111.8
C49 C50 H50 111.8
U3 C50 H50 127.3
C52 C51 C50 135.3(7)
C52 C51 U3 75.1(4)
C50 C51 U3 73.3(4)
C52 C51 H51 112.3
C50 C51 H51 112.3
U3 C51 H51 135.9
C51 C52 C53 136.0(7)
C51 C52 U3 75.5(4)
C53 C52 U3 73.4(4)
C51 C52 H52 112.0
C53 C52 H52 112.0
U3 C52 H52 135.6
C54 C53 C52 135.3(7)
C54 C53 U3 76.3(4)
C52 C53 U3 76.3(4)
C54 C53 H53 112.3
C52 C53 H53 112.3
U3 C53 H53 128.6
C53 C54 C55 131.2(7)
C53 C54 Si8 110.9(5)
C55 C54 Si8 117.4(5)
C53 C54 U3 73.5(4)
C55 C54 U3 75.0(4)
Si8 C54 U3 138.8(3)
C56 C55 C54 138.2(7)
C56 C55 U3 76.3(4)
C54 C55 U3 74.9(4)
C56 C55 H55 110.9
C54 C55 H55 110.9
U3 C55 H55 134.2
C55 C56 C49 136.5(7)
C55 C56 U3 73.9(4)
C49 C56 U3 75.0(4)
C55 C56 H56 111.8
C49 C56 H56 111.8
U3 C56 H56 136.2
Si7 C57 H57A 109.5
Si7 C57 H57B 109.5
H57A C57 H57B 109.5
Si7 C57 H57C 109.5
H57A C57 H57C 109.5
H57B C57 H57C 109.5
Si7 C58 H58A 109.5
Si7 C58 H58B 109.5
H58A C58 H58B 109.5
Si7 C58 H58C 109.5
H58A C58 H58C 109.5
H58B C58 H58C 109.5
Si7 C59 H59A 109.5
Si7 C59 H59B 109.5
H59A C59 H59B 109.5
Si7 C59 H59C 109.5
H59A C59 H59C 109.5
H59B C59 H59C 109.5
Si8 C60 H60A 109.5
Si8 C60 H60B 109.5
H60A C60 H60B 109.5
Si8 C60 H60C 109.5
H60A C60 H60C 109.5
H60B C60 H60C 109.5
Si8 C61 H61A 109.5
Si8 C61 H61B 109.5
H61A C61 H61B 109.5
Si8 C61 H61C 109.5
H61A C61 H61C 109.5
H61B C61 H61C 109.5
Si8 C62 H62A 109.5
Si8 C62 H62B 109.5
H62A C62 H62B 109.5
Si8 C62 H62C 109.5
H62A C62 H62C 109.5
H62B C62 H62C 109.5
C69 C63 H63A 109.5
C69 C63 H63B 109.5
H63A C63 H63B 109.5
C69 C63 H63C 109.5
H63A C63 H63C 109.5
H63B C63 H63C 109.5
C70 C64 H64A 109.5
C70 C64 H64B 109.5
H64A C64 H64B 109.5
C70 C64 H64C 109.5
H64A C64 H64C 109.5
H64B C64 H64C 109.5
C71 C65 H65A 109.5
C71 C65 H65B 109.5
H65A C65 H65B 109.5
C71 C65 H65C 109.5
H65A C65 H65C 109.5
H65B C65 H65C 109.5
C72 C66 H66A 109.5
C72 C66 H66B 109.5
H66A C66 H66B 109.5
C72 C66 H66C 109.5
H66A C66 H66C 109.5
H66B C66 H66C 109.5
C68 C67 H67A 109.5
C68 C67 H67B 109.5
H67A C67 H67B 109.5
C68 C67 H67C 109.5
H67A C67 H67C 109.5
H67B C67 H67C 109.5
C69 C68 C72 108.8(7)
C69 C68 C67 122.9(7)
C72 C68 C67 127.3(8)
C69 C68 U3 75.1(4)
C72 C68 U3 74.8(4)
C67 C68 U3 125.4(5)
C70 C69 C68 107.4(7)
C70 C69 C63 126.9(8)
C68 C69 C63 124.8(8)
C70 C69 U3 74.6(4)
C68 C69 U3 75.9(4)
C63 C69 U3 123.9(5)
C69 C70 C71 108.5(7)
C69 C70 C64 127.2(7)
C71 C70 C64 123.5(8)
C69 C70 U3 76.3(4)
C71 C70 U3 73.9(4)
C64 C70 U3 123.7(5)
C72 C71 C70 107.8(7)
C72 C71 C65 124.6(7)
C70 C71 C65 126.4(7)
C72 C71 U3 77.4(4)
C70 C71 U3 76.4(4)
C65 C71 U3 122.3(5)
C71 C72 C68 107.4(7)
C71 C72 C66 126.7(8)
C68 C72 C66 125.3(8)
C71 C72 U3 73.3(4)
C68 C72 U3 75.9(4)
C66 C72 U3 123.1(5)
C74 C73 C80 138.2(7)
C74 C73 U4 76.4(4)
C80 C73 U4 74.9(4)
C74 C73 H73 110.9
C80 C73 H73 110.9
U4 C73 H73 134.0
C73 C74 C75 136.5(7)
C73 C74 U4 74.1(4)
C75 C74 U4 74.2(4)
C73 C74 H74 111.8
C75 C74 H74 111.8
U4 C74 H74 137.4
C76 C75 C74 130.2(7)
C76 C75 Si6 111.0(6)
C74 C75 Si6 117.4(5)
C76 C75 U4 72.5(4)
C74 C75 U4 75.5(4)
Si6 C75 U4 143.8(4)
C77 C76 C75 136.8(7)
C77 C76 U4 76.0(4)
C75 C76 U4 76.9(4)
C77 C76 H76 111.6
C75 C76 H76 111.6
U4 C76 H76 129.5
C76 C77 C78 136.0(7)
C76 C77 U4 74.2(5)
C78 C77 U4 74.6(5)
C76 C77 H77 112.0
C78 C77 H77 112.0
U4 C77 H77 135.7
C79 C78 C77 135.1(7)
C79 C78 U4 73.3(5)
C77 C78 U4 75.5(5)
C79 C78 H78 112.5
C77 C78 H78 112.5
U4 C78 H78 134.8
C78 C79 C80 136.7(7)
C78 C79 U4 76.5(5)
C80 C79 U4 77.5(5)
C78 C79 H79 111.6
C80 C79 H79 111.6
U4 C79 H79 127.6
C73 C80 C79 130.0(7)
C73 C80 Si5 115.6(6)
C79 C80 Si5 113.3(6)
C73 C80 U4 74.9(4)
C79 C80 U4 71.6(4)
Si5 C80 U4 144.3(4)
Si6 C82 H82A 109.5
Si6 C82 H82B 109.5
H82A C82 H82B 109.5
Si6 C82 H82C 109.5
H82A C82 H82C 109.5
H82B C82 H82C 109.5
Si6 C83 H83A 109.5
Si6 C83 H83B 109.5
H83A C83 H83B 109.5
Si6 C83 H83C 109.5
H83A C83 H83C 109.5
H83B C83 H83C 109.5
Si5 C85A H85A 109.5
Si5 C85A H85B 109.5
H85A C85A H85B 109.5
Si5 C85A H85C 109.5
H85A C85A H85C 109.5
H85B C85A H85C 109.5
Si5 C87A H87A 109.5
Si5 C87A H87B 109.5
H87A C87A H87B 109.5
Si5 C87A H87C 109.5
H87A C87A H87C 109.5
H87B C87A H87C 109.5
Si5 C85B H85D 109.5
Si5 C85B H85E 109.5
H85D C85B H85E 109.5
Si5 C85B H85F 109.5
H85D C85B H85F 109.5
H85E C85B H85F 109.5
Si5 C87B H87D 109.5
Si5 C87B H87E 109.5
H87D C87B H87E 109.5
Si5 C87B H87F 109.5
H87D C87B H87F 109.5
H87E C87B H87F 109.5
Si5 C86A H86A 109.5
Si5 C86A H86B 109.5
H86A C86A H86B 109.5
Si5 C86A H86C 109.5
H86A C86A H86C 109.5
H86B C86A H86C 109.5
Si5 C86B H86D 109.5
Si5 C86B H86E 109.5
H86D C86B H86E 109.5
Si5 C86B H86F 109.5
H86D C86B H86F 109.5
H86E C86B H86F 109.5
C92 C88 C89 107.9(8)
C92 C88 C94 126.7(10)
C89 C88 C94 124.4(9)
C92 C88 U4 73.5(5)
C89 C88 U4 75.4(5)
C94 C88 U4 125.5(6)
C90 C89 C88 108.0(8)
C90 C89 C95 126.1(10)
C88 C89 C95 124.9(9)
C90 C89 U4 74.1(5)
C88 C89 U4 75.4(5)
C95 C89 U4 125.4(6)
C91 C90 C89 108.8(9)
C91 C90 C96B 126.3(11)
C89 C90 C96B 124.7(11)
C91 C90 U4 74.6(5)
C89 C90 U4 76.7(5)
C96B C90 U4 119.2(14)
C90 C91 C92 107.0(8)
C90 C91 C97A 104(4)
C92 C91 C97A 149(4)
C90 C91 C97B 130.8(17)
C92 C91 C97B 121.0(17)
C97A C91 C97B 28(3)
C90 C91 U4 76.1(5)
C92 C91 U4 75.0(5)
C97A C91 U4 115(3)
C97B C91 U4 123.8(8)
C88 C92 C91 108.2(9)
C88 C92 C93 123.7(10)
C91 C92 C93 127.5(9)
C88 C92 U4 77.4(5)
C91 C92 U4 74.8(5)
C93 C92 U4 120.9(7)
C92 C93 H93A 109.5
C92 C93 H93B 109.5
H93A C93 H93B 109.5
C92 C93 H93C 109.5
H93A C93 H93C 109.5
H93B C93 H93C 109.5
C88 C94 H94A 109.5
C88 C94 H94B 109.5
H94A C94 H94B 109.5
C88 C94 H94C 109.5
H94A C94 H94C 109.5
H94B C94 H94C 109.5
C89 C95 H95A 109.5
C89 C95 H95B 109.5
H95A C95 H95B 109.5
C89 C95 H95C 109.5
H95A C95 H95C 109.5
H95B C95 H95C 109.5
H96A C96A H96B 109.5
H96A C96A H96C 109.5
H96B C96A H96C 109.5
C90 C96B H96D 109.5
C90 C96B H96E 109.5
H96D C96B H96E 109.5
C90 C96B H96F 109.5
H96D C96B H96F 109.5
H96E C96B H96F 109.5
C91 C97A H97A 109.5
C91 C97A H97B 109.5
H97A C97A H97B 109.5
C91 C97A H97C 109.5
H97A C97A H97C 109.5
H97B C97A H97C 109.5
C91 C97B H97D 109.5
C91 C97B H97E 109.5
H97D C97B H97E 109.5
C91 C97B H97F 109.5
H97D C97B H97F 109.5
H97E C97B H97F 109.5
U1 O1 U2 159.6(3)
U3 O2 U4 161.2(2)
C25 Si1 C33B 110.3(17)
C25 Si1 C35 112.7(4)
C33B Si1 C35 127.2(19)
C25 Si1 C33A 113.8(6)
C33B Si1 C33A 29.3(17)
C35 Si1 C33A 103.2(10)
C25 Si1 C34 104.1(5)
C33B Si1 C34 87(2)
C35 Si1 C34 110.3(6)
C33A Si1 C34 112.9(10)
C36 Si2 C28 111.0(4)
C36 Si2 C38 108.6(5)
C28 Si2 C38 104.0(4)
C36 Si2 C37 111.1(5)
C28 Si2 C37 114.5(4)
C38 Si2 C37 107.2(5)
C9 Si3 C1 112.5(4)
C9 Si3 C11 110.6(4)
C1 Si3 C11 112.7(4)
C9 Si3 C10 105.3(4)
C1 Si3 C10 108.7(4)
C11 Si3 C10 106.6(4)
C14B Si4 C13 100.2(7)
C14B Si4 C12 114.3(7)
C13 Si4 C12 107.2(5)
C14B Si4 C4 113.7(7)
C13 Si4 C4 113.5(4)
C12 Si4 C4 107.9(4)
C14B Si4 C14A 18.4(7)
C13 Si4 C14A 116.1(7)
C12 Si4 C14A 99.2(7)
C4 Si4 C14A 111.7(6)
C86A Si5 C87B 97.1(10)
C86A Si5 C85B 115.8(10)
C87B Si5 C85B 113.6(10)
C86A Si5 C86B 20.5(11)
C87B Si5 C86B 113.0(9)
C85B Si5 C86B 96.6(9)
C86A Si5 C80 112.5(8)
C87B Si5 C80 112.2(5)
C85B Si5 C80 105.9(5)
C86B Si5 C80 114.5(8)
C86A Si5 C87A 120(2)
C87B Si5 C87A 27.8(18)
C85B Si5 C87A 88(2)
C86B Si5 C87A 130.5(19)
C80 Si5 C87A 111.2(15)
C86A Si5 C85A 128(2)
C87B Si5 C85A 94(2)
C85B Si5 C85A 20.5(17)
C86B Si5 C85A 112(2)
C80 Si5 C85A 109.1(17)
C87A Si5 C85A 68(3)
C83 Si6 C84 108.7(5)
C83 Si6 C82 110.1(5)
C84 Si6 C82 105.8(5)
C83 Si6 C75 111.7(4)
C84 Si6 C75 115.9(4)
C82 Si6 C75 104.3(4)
C59 Si7 C58 110.8(5)
C59 Si7 C57 106.4(5)
C58 Si7 C57 106.0(4)
C59 Si7 C49 111.0(4)
C58 Si7 C49 113.7(4)
C57 Si7 C49 108.5(4)
C61 Si8 C60 107.0(4)
C61 Si8 C62 106.8(5)
C60 Si8 C62 110.8(4)
C61 Si8 C54 107.7(4)
C60 Si8 C54 111.8(3)
C62 Si8 C54 112.4(4)
O1 U1 C29 100.3(2)
O1 U1 C32 97.4(2)
C29 U1 C32 78.8(3)
O1 U1 C30 82.2(2)
C29 U1 C30 30.4(2)
C32 U1 C30 57.2(3)
O1 U1 C31 80.9(2)
C29 U1 C31 58.1(3)
C32 U1 C31 29.8(3)
C30 U1 C31 30.1(3)
O1 U1 C45 87.3(2)
C29 U1 C45 117.6(3)
C32 U1 C45 162.0(3)
C30 U1 C45 140.8(3)
C31 U1 C45 166.1(3)
O1 U1 C26 154.5(2)
C29 U1 C26 76.5(2)
C32 U1 C26 57.1(2)
C30 U1 C26 83.3(3)
C31 U1 C26 76.0(3)
C45 U1 C26 116.9(3)
O1 U1 C27 156.7(2)
C29 U1 C27 56.4(2)
C32 U1 C27 78.2(2)
C30 U1 C27 76.1(2)
C31 U1 C27 84.6(3)
C45 U1 C27 104.0(3)
C26 U1 C27 30.1(2)
O1 U1 C28 127.7(2)
C29 U1 C28 29.9(2)
C32 U1 C28 88.1(2)
C30 U1 C28 57.6(3)
C31 U1 C28 79.0(3)
C45 U1 C28 102.8(3)
C26 U1 C28 58.0(2)
C27 U1 C28 30.4(2)
O1 U1 C25 126.0(2)
C29 U1 C25 86.3(2)
C32 U1 C25 31.0(2)
C30 U1 C25 77.6(3)
C31 U1 C25 57.5(3)
C45 U1 C25 136.4(3)
C26 U1 C25 29.4(2)
C27 U1 C25 57.4(2)
C28 U1 C25 79.6(2)
O1 U1 C44 74.5(2)
C29 U1 C44 145.3(3)
C32 U1 C44 135.6(3)
C30 U1 C44 154.4(3)
C31 U1 C44 148.6(3)
C45 U1 C44 29.7(3)
C26 U1 C44 122.3(3)
C27 U1 C44 124.5(3)
C28 U1 C44 131.8(3)
C25 U1 C44 125.1(3)
O1 U1 C48 96.5(2)
C29 U1 C48 157.7(3)
C32 U1 C48 113.4(3)
C30 U1 C48 170.1(3)
C31 U1 C48 139.9(3)
C45 U1 C48 48.6(3)
C26 U1 C48 94.3(3)
C27 U1 C48 106.3(3)
C28 U1 C48 128.7(3)
C25 U1 C48 95.5(3)
C44 U1 C48 30.0(3)
O1 U2 C8 104.5(2)
O1 U2 C5 93.6(2)
C8 U2 C5 78.5(2)
O1 U2 C3 150.5(2)
C8 U2 C3 78.2(2)
C5 U2 C3 57.7(2)
O1 U2 C4 119.9(2)
C8 U2 C4 87.9(2)
C5 U2 C4 30.8(2)
C3 U2 C4 30.7(2)
O1 U2 C7 84.6(2)
C8 U2 C7 29.8(2)
C5 U2 C7 57.3(2)
C3 U2 C7 84.6(2)
C4 U2 C7 78.6(2)
O1 U2 C6 80.6(2)
C8 U2 C6 56.8(2)
C5 U2 C6 30.0(2)
C3 U2 C6 76.6(2)
C4 U2 C6 57.8(2)
C7 U2 C6 29.5(2)
O1 U2 C2 160.47(19)
C8 U2 C2 56.9(2)
C5 U2 C2 77.5(2)
C3 U2 C2 30.2(2)
C4 U2 C2 58.3(2)
C7 U2 C2 75.9(2)
C6 U2 C2 83.3(2)
O1 U2 C1 134.2(2)
C8 U2 C1 30.83(19)
C5 U2 C1 86.7(2)
C3 U2 C1 57.5(2)
C4 U2 C1 79.8(2)
C7 U2 C1 57.4(2)
C6 U2 C1 77.3(2)
C2 U2 C1 29.5(2)
O1 U2 C23 89.7(2)
C8 U2 C23 113.5(2)
C5 U2 C23 166.3(2)
C3 U2 C23 116.6(2)
C4 U2 C23 138.7(2)
C7 U2 C23 136.4(2)
C6 U2 C23 163.2(2)
C2 U2 C23 103.0(2)
C1 U2 C23 100.5(2)
O1 U2 C21 92.0(2)
C8 U2 C21 156.5(2)
C5 U2 C21 117.5(2)
C3 U2 C21 95.7(2)
C4 U2 C21 98.3(2)
C7 U2 C21 173.5(2)
C6 U2 C21 144.3(2)
C2 U2 C21 107.5(2)
C1 U2 C21 128.0(2)
C23 U2 C21 49.0(2)
O1 U2 C22 73.6(2)
C8 U2 C22 141.0(2)
C5 U2 C22 140.0(2)
C3 U2 C22 122.9(2)
C4 U2 C22 127.7(2)
C7 U2 C22 151.8(2)
C6 U2 C22 151.8(2)
C2 U2 C22 124.1(2)
C1 U2 C22 129.5(2)
C23 U2 C22 29.7(2)
C21 U2 C22 29.8(2)
O2 U3 C50 100.41(19)
O2 U3 C53 97.5(2)
C50 U3 C53 78.4(2)
O2 U3 C54 125.0(2)
C50 U3 C54 86.7(2)
C53 U3 C54 30.2(2)
O2 U3 C52 81.4(2)
C50 U3 C52 56.8(2)
C53 U3 C52 30.3(2)
C54 U3 C52 57.3(2)
O2 U3 C55 154.3(2)
C50 U3 C55 77.1(2)
C53 U3 C55 56.9(2)
C54 U3 C55 30.2(2)
C52 U3 C55 75.9(2)
O2 U3 C51 82.56(19)
C50 U3 C51 29.9(2)
C53 U3 C51 57.3(2)
C54 U3 C51 77.6(2)
C52 U3 C51 29.4(2)
C55 U3 C51 83.5(2)
O2 U3 C49 129.2(2)
C50 U3 C49 30.8(2)
C53 U3 C49 86.8(2)
C54 U3 C49 79.1(2)
C52 U3 C49 77.6(2)
C55 U3 C49 57.0(2)
C51 U3 C49 57.6(2)
O2 U3 C56 157.2(2)
C50 U3 C56 56.9(2)
C53 U3 C56 77.3(2)
C54 U3 C56 57.6(2)
C52 U3 C56 83.6(2)
C55 U3 C56 29.7(2)
C51 U3 C56 75.9(2)
C49 U3 C56 29.6(2)
O2 U3 C71 90.18(19)
C50 U3 C71 114.0(2)
C53 U3 C71 164.1(2)
C54 U3 C71 136.4(2)
C52 U3 C71 165.6(2)
C55 U3 C71 114.4(2)
C51 U3 C71 138.1(2)
C49 U3 C71 99.2(2)
C56 U3 C71 100.7(2)
O2 U3 C70 119.0(2)
C50 U3 C70 111.6(2)
C53 U3 C70 138.0(2)
C54 U3 C70 107.9(2)
C52 U3 C70 159.2(2)
C55 U3 C70 84.8(2)
C51 U3 C70 141.4(2)
C49 U3 C70 85.4(2)
C56 U3 C70 75.8(2)
C71 U3 C70 29.7(2)
O2 U3 C72 73.66(19)
C50 U3 C72 139.8(2)
C53 U3 C72 141.3(2)
C54 U3 C72 130.0(2)
C52 U3 C72 152.0(2)
C55 U3 C72 124.6(2)
C51 U3 C72 150.9(2)
C49 U3 C72 128.4(2)
C56 U3 C72 124.0(2)
C71 U3 C72 29.3(2)
C70 U3 C72 48.3(2)
O2 U4 C79 95.5(2)
O2 U4 C76 102.1(2)
C79 U4 C76 78.4(2)
O2 U4 C78 80.2(2)
C79 U4 C78 30.2(2)
C76 U4 C78 57.2(2)
O2 U4 C77 83.1(2)
C79 U4 C77 57.4(2)
C76 U4 C77 29.8(2)
C78 U4 C77 29.9(2)
O2 U4 C73 152.8(2)
C79 U4 C73 57.5(2)
C76 U4 C73 77.2(2)
C78 U4 C73 76.7(2)
C77 U4 C73 84.0(2)
O2 U4 C80 123.1(2)
C79 U4 C80 30.8(2)
C76 U4 C80 86.9(2)
C78 U4 C80 57.9(2)
C77 U4 C80 78.1(2)
C73 U4 C80 30.2(2)
O2 U4 C75 130.8(2)
C79 U4 C75 87.3(2)
C76 U4 C75 30.6(2)
C78 U4 C75 78.3(2)
C77 U4 C75 57.5(2)
C73 U4 C75 57.5(2)
C80 U4 C75 79.5(2)
O2 U4 C91 73.2(2)
C79 U4 C91 135.8(3)
C76 U4 C91 145.2(3)
C78 U4 C91 148.2(2)
C77 U4 C91 153.4(3)
C73 U4 C91 122.6(3)
C80 U4 C91 125.2(3)
C75 U4 C91 132.7(3)
O2 U4 C92 94.8(2)
C79 U4 C92 114.1(3)
C76 U4 C92 158.1(3)
C78 U4 C92 140.9(3)
C77 U4 C92 170.8(3)
C73 U4 C92 94.2(3)
C80 U4 C92 95.7(3)
C75 U4 C92 128.6(3)
C91 U4 C92 30.2(3)
O2 U4 C74 158.8(2)
C79 U4 C74 77.6(2)
C76 U4 C74 57.0(2)
C78 U4 C74 84.3(2)
C77 U4 C74 76.2(2)
C73 U4 C74 29.5(2)
C80 U4 C74 57.4(2)
C75 U4 C74 30.2(2)
C91 U4 C74 125.5(3)
C92 U4 C74 106.4(3)
O2 U4 C90 86.6(2)
C79 U4 C90 162.8(3)
C76 U4 C90 117.9(3)
C78 U4 C90 164.1(2)
C77 U4 C90 139.7(3)
C73 U4 C90 118.1(2)
C80 U4 C90 137.9(3)
C75 U4 C90 104.2(3)
C91 U4 C90 29.3(3)
C92 U4 C90 48.7(3)
C74 U4 C90 106.0(3)
Si6 C84 H84A 109.5
Si6 C84 H84B 109.5
H84A C84 H84B 109.5
Si6 C84 H84C 109.5
H84A C84 H84C 109.5
H84B C84 H84C 109.5
Si4 C13 H13A 109.5
Si4 C13 H13B 109.5
H13A C13 H13B 109.5
Si4 C13 H13C 109.5
H13A C13 H13C 109.5
H13B C13 H13C 109.5

loop_
_geom_bond_atom_site_label_1
_geom_bond_atom_site_label_2
_geom_bond_distance
C1 C2 1.398(10)
C1 C8 1.442(9)
C1 Si3 1.889(7)
C1 U2 2.753(7)
C2 C3 1.418(10)
C2 U2 2.745(7)
C2 H2 0.9500
C3 C4 1.428(10)
C3 U2 2.691(7)
C3 H3 0.9500
C4 C5 1.429(9)
C4 Si4 1.894(8)
C4 U2 2.698(7)
C5 C6 1.403(10)
C5 U2 2.689(7)
C5 H5 0.9500
C6 C7 1.386(10)
C6 U2 2.723(7)
C6 H6 0.9500
C7 C8 1.385(9)
C7 U2 2.715(7)
C7 H7 0.9500
C8 U2 2.664(7)
C8 H8 0.9500
C9 Si3 1.878(8)
C9 H9A 0.9800
C9 H9B 0.9800
C9 H9C 0.9800
C10 Si3 1.903(8)
C10 H10A 0.9800
C10 H10B 0.9800
C10 H10C 0.9800
C11 Si3 1.903(8)
C11 H11A 0.9800
C11 H11B 0.9800
C11 H11C 0.9800
C12 Si4 1.878(9)
C12 H12A 0.9800
C12 H12B 0.9800
C12 H12C 0.9800
C14A Si4 1.946(18)
C14A H14A 0.9800
C14A H14B 0.9800
C14A H14C 0.9800
C14B Si4 1.789(18)
C14B H14D 0.9800
C14B H14E 0.9800
C14B H14F 0.9800
C15 C20 1.500(10)
C15 H15A 0.9800
C15 H15B 0.9800
C15 H15C 0.9800
C16 C21 1.490(12)
C16 H16A 0.9800
C16 H16B 0.9800
C16 H16C 0.9800
C17 C22 1.493(10)
C17 H17A 0.9800
C17 H17B 0.9800
C17 H17C 0.9800
C18 C23 1.526(11)
C18 H18A 0.9800
C18 H18B 0.9800
C18 H18C 0.9800
C19 C24 1.484(11)
C19 H19A 0.9800
C19 H19B 0.9800
C19 H19C 0.9800
C20 C21 1.418(11)
C20 C24 1.420(11)
C20 U2 2.813(7)
C21 C22 1.431(11)
C21 U2 2.787(8)
C22 C23 1.426(11)
C22 U2 2.787(7)
C23 C24 1.429(10)
C23 U2 2.779(7)
C24 U2 2.827(7)
C25 C26 1.387(10)
C25 C32 1.448(11)
C25 Si1 1.878(8)
C25 U1 2.739(7)
C26 C27 1.414(10)
C26 U1 2.719(7)
C26 H26 0.9500
C27 C28 1.427(10)
C27 U1 2.722(7)
C27 H27 0.9500
C28 C29 1.391(10)
C28 Si2 1.887(8)
C28 U1 2.722(7)
C29 C30 1.403(11)
C29 U1 2.668(8)
C29 H29 0.9500
C30 C31 1.400(12)
C30 U1 2.677(8)
C30 H30 0.9500
C31 C32 1.381(12)
C31 U1 2.704(9)
C31 H31 0.9500
C32 U1 2.670(9)
C32 H32 0.9500
C33A Si1 1.897(14)
C33A H33A 0.9800
C33A H33B 0.9800
C33A H33C 0.9800
C33B Si1 1.890(19)
C33B H33D 0.9800
C33B H33E 0.9800
C33B H33F 0.9800
C34 Si1 1.903(12)
C34 H34A 0.9800
C34 H34B 0.9800
C34 H34C 0.9800
C36 Si2 1.857(10)
C36 H36A 0.9800
C36 H36B 0.9800
C36 H36C 0.9800
C37 Si2 1.918(10)
C37 H37A 0.9800
C37 H37B 0.9800
C37 H37C 0.9800
C38 Si2 1.907(11)
C38 H38A 0.9800
C38 H38B 0.9800
C38 H38C 0.9800
C39 C44 1.507(11)
C39 H39A 0.9800
C39 H39B 0.9800
C39 H39C 0.9800
C40 C45 1.550(12)
C40 H40A 0.9800
C40 H40B 0.9800
C40 H40C 0.9800
C41 C46 1.515(11)
C41 H41A 0.9800
C41 H41B 0.9800
C41 H41C 0.9800
C42 C47 1.529(12)
C42 H42A 0.9800
C42 H42B 0.9800
C42 H42C 0.9800
C43 C48 1.505(12)
C43 H43A 0.9800
C43 H43B 0.9800
C43 H43C 0.9800
C44 C45 1.398(12)
C44 C48 1.425(12)
C44 U1 2.745(8)
C45 C46 1.385(11)
C45 U1 2.715(9)
C46 C47 1.392(12)
C46 U1 2.783(8)
C47 C48 1.397(11)
C47 U1 2.798(9)
C48 U1 2.753(8)
C49 C56 1.403(10)
C49 C50 1.440(9)
C49 Si7 1.903(8)
C49 U3 2.741(7)
C50 C51 1.393(10)
C50 U3 2.675(7)
C50 H50 0.9500
C51 C52 1.380(10)
C51 U3 2.720(6)
C51 H51 0.9500
C52 C53 1.410(10)
C52 U3 2.715(7)
C52 H52 0.9500
C53 C54 1.406(9)
C53 U3 2.678(7)
C53 H53 0.9500
C54 C55 1.413(10)
C54 Si8 1.914(8)
C54 U3 2.713(7)
C55 C56 1.401(10)
C55 U3 2.714(7)
C55 H55 0.9500
C56 U3 2.745(7)
C56 H56 0.9500
C57 Si7 1.881(9)
C57 H57A 0.9800
C57 H57B 0.9800
C57 H57C 0.9800
C58 Si7 1.869(9)
C58 H58A 0.9800
C58 H58B 0.9800
C58 H58C 0.9800
C59 Si7 1.865(9)
C59 H59A 0.9800
C59 H59B 0.9800
C59 H59C 0.9800
C60 Si8 1.870(8)
C60 H60A 0.9800
C60 H60B 0.9800
C60 H60C 0.9800
C61 Si8 1.854(8)
C61 H61A 0.9800
C61 H61B 0.9800
C61 H61C 0.9800
C62 Si8 1.884(9)
C62 H62A 0.9800
C62 H62B 0.9800
C62 H62C 0.9800
C63 C69 1.502(10)
C63 H63A 0.9800
C63 H63B 0.9800
C63 H63C 0.9800
C64 C70 1.507(11)
C64 H64A 0.9800
C64 H64B 0.9800
C64 H64C 0.9800
C65 C71 1.486(11)
C65 H65A 0.9800
C65 H65B 0.9800
C65 H65C 0.9800
C66 C72 1.488(10)
C66 H66A 0.9800
C66 H66B 0.9800
C66 H66C 0.9800
C67 C68 1.523(11)
C67 H67A 0.9800
C67 H67B 0.9800
C67 H67C 0.9800
C68 C69 1.409(11)
C68 C72 1.423(10)
C68 U3 2.821(7)
C69 C70 1.409(11)
C69 U3 2.810(7)
C70 C71 1.422(10)
C70 U3 2.788(7)
C71 C72 1.409(11)
C71 U3 2.755(7)
C72 U3 2.807(7)
C73 C74 1.396(10)
C73 C80 1.419(10)
C73 U4 2.722(7)
C73 H73 0.9500
C74 C75 1.430(10)
C74 U4 2.750(7)
C74 H74 0.9500
C75 C76 1.428(10)
C75 Si6 1.894(7)
C75 U4 2.734(7)
C76 C77 1.382(10)
C76 U4 2.676(8)
C76 H76 0.9500
C77 C78 1.388(10)
C77 U4 2.697(8)
C77 H77 0.9500
C78 C79 1.389(10)
C78 U4 2.687(8)
C78 H78 0.9500
C79 C80 1.430(11)
C79 U4 2.646(8)
C79 H79 0.9500
C80 Si5 1.878(8)
C80 U4 2.722(8)
C82 Si6 1.877(10)
C82 H82A 0.9800
C82 H82B 0.9800
C82 H82C 0.9800
C83 Si6 1.857(9)
C83 H83A 0.9800
C83 H83B 0.9800
C83 H83C 0.9800
C85A Si5 2.09(6)
C85A H85A 0.9800
C85A H85B 0.9800
C85A H85C 0.9800
C87A Si5 2.05(6)
C87A H87A 0.9800
C87A H87B 0.9800
C87A H87C 0.9800
C85B Si5 1.860(14)
C85B H85D 0.9800
C85B H85E 0.9800
C85B H85F 0.9800
C87B Si5 1.847(12)
C87B H87D 0.9800
C87B H87E 0.9800
C87B H87F 0.9800
C86A Si5 1.81(2)
C86A H86A 0.9800
C86A H86B 0.9800
C86A H86C 0.9800
C86B Si5 1.867(16)
C86B H86D 0.9800
C86B H86E 0.9800
C86B H86F 0.9800
C88 C92 1.392(12)
C88 C89 1.413(13)
C88 C94 1.519(12)
C88 U4 2.800(9)
C89 C90 1.403(12)
C89 C95 1.524(12)
C89 U4 2.799(8)
C90 C91 1.396(13)
C90 C96B 1.510(13)
C90 U4 2.767(9)
C91 C92 1.434(13)
C91 C97A 1.44(6)
C91 C97B 1.52(2)
C91 U4 2.747(9)
C92 C93 1.503(13)
C92 U4 2.750(9)
C93 H93A 0.9800
C93 H93B 0.9800
C93 H93C 0.9800
C94 H94A 0.9800
C94 H94B 0.9800
C94 H94C 0.9800
C95 H95A 0.9800
C95 H95B 0.9800
C95 H95C 0.9800
C96A H96A 0.9800
C96A H96B 0.9800
C96A H96C 0.9800
C96B H96D 0.9800
C96B H96E 0.9800
C96B H96F 0.9800
C97A H97A 0.9800
C97A H97B 0.9800
C97A H97C 0.9800
C97B H97D 0.9800
C97B H97E 0.9800
C97B H97F 0.9800
O1 U1 2.104(4)
O1 U2 2.117(5)
O2 U3 2.105(4)
O2 U4 2.112(4)
Si1 C35 1.893(12)
Si4 C13 1.853(10)
Si6 C84 1.875(9)
C84 H84A 0.9800
C84 H84B 0.9800
C84 H84C 0.9800
C13 H13A 0.9800
C13 H13B 0.9800
C13 H13C 0.9800

loop_
_geom_torsion_atom_site_label_1
_geom_torsion_atom_site_label_2
_geom_torsion_atom_site_label_3
_geom_torsion_atom_site_label_4
_geom_torsion
C8 C1 C2 C3 4.5(14)
Si3 C1 C2 C3 176.3(7)
U2 C1 C2 C3 -43.5(8)
C8 C1 C2 U2 48.0(7)
Si3 C1 C2 U2 -140.2(5)
C1 C2 C3 C4 -5.3(15)
U2 C2 C3 C4 -49.6(8)
C1 C2 C3 U2 44.3(8)
C2 C3 C4 C5 -2.2(14)
U2 C3 C4 C5 -52.5(7)
C2 C3 C4 Si4 -171.9(7)
U2 C3 C4 Si4 137.9(5)
C2 C3 C4 U2 50.3(8)
C3 C4 C5 C6 0.9(14)
Si4 C4 C5 C6 171.0(7)
U2 C4 C5 C6 -51.7(8)
C3 C4 C5 U2 52.6(7)
Si4 C4 C5 U2 -137.3(4)
C4 C5 C6 C7 6.1(15)
U2 C5 C6 C7 -45.1(9)
C4 C5 C6 U2 51.2(8)
C5 C6 C7 C8 -2.0(15)
U2 C6 C7 C8 -46.7(8)
C5 C6 C7 U2 44.7(9)
C6 C7 C8 C1 -9.1(15)
U2 C7 C8 C1 -56.5(8)
C6 C7 C8 U2 47.5(9)
C2 C1 C8 C7 6.9(14)
Si3 C1 C8 C7 -165.5(7)
U2 C1 C8 C7 56.2(8)
C2 C1 C8 U2 -49.3(7)
Si3 C1 C8 U2 138.3(4)
C24 C20 C21 C22 1.0(8)
C15 C20 C21 C22 -169.4(7)
U2 C20 C21 C22 69.4(5)
C24 C20 C21 C16 167.3(7)
C15 C20 C21 C16 -3.0(13)
U2 C20 C21 C16 -124.2(8)
C24 C20 C21 U2 -68.4(5)
C15 C20 C21 U2 121.2(7)
C20 C21 C22 C23 -1.9(8)
C16 C21 C22 C23 -168.0(7)
U2 C21 C22 C23 68.3(5)
C20 C21 C22 C17 171.5(7)
C16 C21 C22 C17 5.5(13)
U2 C21 C22 C17 -118.3(8)
C20 C21 C22 U2 -70.2(5)
C16 C21 C22 U2 123.7(8)
C21 C22 C23 C24 2.2(8)
C17 C22 C23 C24 -171.5(7)
U2 C22 C23 C24 70.7(5)
C21 C22 C23 C18 172.5(7)
C17 C22 C23 C18 -1.2(11)
U2 C22 C23 C18 -119.0(7)
C21 C22 C23 U2 -68.5(5)
C17 C22 C23 U2 117.8(7)
C21 C20 C24 C23 0.4(8)
C15 C20 C24 C23 171.0(7)
U2 C20 C24 C23 -67.0(5)
C21 C20 C24 C19 -169.7(7)
C15 C20 C24 C19 1.0(11)
U2 C20 C24 C19 123.0(7)
C21 C20 C24 U2 67.4(5)
C15 C20 C24 U2 -122.0(7)
C22 C23 C24 C20 -1.6(8)
C18 C23 C24 C20 -171.8(7)
U2 C23 C24 C20 68.0(5)
C22 C23 C24 C19 168.2(7)
C18 C23 C24 C19 -2.0(12)
U2 C23 C24 C19 -122.2(7)
C22 C23 C24 U2 -69.6(5)
C18 C23 C24 U2 120.2(7)
C32 C25 C26 C27 -2.1(17)
Si1 C25 C26 C27 -170.2(9)
U1 C25 C26 C27 46.4(11)
C32 C25 C26 U1 -48.4(9)
Si1 C25 C26 U1 143.4(5)
C25 C26 C27 C28 0.4(19)
U1 C26 C27 C28 47.1(10)
C25 C26 C27 U1 -46.6(11)
C26 C27 C28 C29 4.9(16)
U1 C27 C28 C29 52.0(8)
C26 C27 C28 Si2 169.3(8)
U1 C27 C28 Si2 -143.7(6)
C26 C27 C28 U1 -47.1(10)
C27 C28 C29 C30 -2.1(17)
Si2 C28 C29 C30 -167.3(9)
U1 C28 C29 C30 50.6(10)
C27 C28 C29 U1 -52.7(8)
Si2 C28 C29 U1 142.1(5)
C28 C29 C30 C31 -3.2(19)
U1 C29 C30 C31 48.1(10)
C28 C29 C30 U1 -51.3(10)
C29 C30 C31 C32 -1.0(18)
U1 C30 C31 C32 46.7(10)
C29 C30 C31 U1 -47.6(10)
C30 C31 C32 C25 8.4(18)
U1 C31 C32 C25 55.1(10)
C30 C31 C32 U1 -46.7(10)
C26 C25 C32 C31 -5.5(17)
Si1 C25 C32 C31 163.1(9)
U1 C25 C32 C31 -54.8(10)
C26 C25 C32 U1 49.4(9)
Si1 C25 C32 U1 -142.0(4)
C48 C44 C45 C46 2.2(10)
C39 C44 C45 C46 -169.4(9)
U1 C44 C45 C46 71.5(7)
C48 C44 C45 C40 172.2(9)
C39 C44 C45 C40 0.6(15)
U1 C44 C45 C40 -118.5(9)
C48 C44 C45 U1 -69.2(6)
C39 C44 C45 U1 119.1(10)
C44 C45 C46 C47 -1.0(11)
C40 C45 C46 C47 -171.1(9)
U1 C45 C46 C47 69.3(7)
C44 C45 C46 C41 167.1(9)
C40 C45 C46 C41 -3.1(15)
U1 C45 C46 C41 -122.6(9)
C44 C45 C46 U1 -70.3(6)
C40 C45 C46 U1 119.5(9)
C45 C46 C47 C48 -0.7(11)
C41 C46 C47 C48 -168.9(9)
U1 C46 C47 C48 66.2(7)
C45 C46 C47 C42 168.6(9)
C41 C46 C47 C42 0.5(16)
U1 C46 C47 C42 -124.5(10)
C45 C46 C47 U1 -66.9(6)
C41 C46 C47 U1 125.0(9)
C46 C47 C48 C44 2.1(11)
C42 C47 C48 C44 -167.5(9)
U1 C47 C48 C44 69.1(6)
C46 C47 C48 C43 173.2(9)
C42 C47 C48 C43 3.6(15)
U1 C47 C48 C43 -119.8(10)
C46 C47 C48 U1 -67.0(7)
C42 C47 C48 U1 123.4(9)
C45 C44 C48 C47 -2.6(10)
C39 C44 C48 C47 169.3(9)
U1 C44 C48 C47 -70.9(6)
C45 C44 C48 C43 -173.2(9)
C39 C44 C48 C43 -1.3(16)
U1 C44 C48 C43 118.5(10)
C45 C44 C48 U1 68.3(6)
C39 C44 C48 U1 -119.8(9)
C56 C49 C50 C51 -3.5(14)
Si7 C49 C50 C51 166.4(7)
U3 C49 C50 C51 -54.7(8)
C56 C49 C50 U3 51.2(7)
Si7 C49 C50 U3 -138.9(4)
C49 C50 C51 C52 8.1(15)
U3 C50 C51 C52 -46.6(8)
C49 C50 C51 U3 54.8(8)
C50 C51 C52 C53 -0.1(16)
U3 C51 C52 C53 -46.2(9)
C50 C51 C52 U3 46.1(8)
C51 C52 C53 C54 -6.7(16)
U3 C52 C53 C54 -53.5(8)
C51 C52 C53 U3 46.8(9)
C52 C53 C54 C55 1.8(15)
U3 C53 C54 C55 -51.8(8)
C52 C53 C54 Si8 -169.9(7)
U3 C53 C54 Si8 136.6(4)
C52 C53 C54 U3 53.5(9)
C53 C54 C55 C56 3.2(15)
Si8 C54 C55 C56 174.5(7)
U3 C54 C55 C56 -48.0(9)
C53 C54 C55 U3 51.2(8)
Si8 C54 C55 U3 -137.5(5)
C54 C55 C56 C49 1.5(15)
U3 C55 C56 C49 -46.1(8)
C54 C55 C56 U3 47.6(9)
C50 C49 C56 C55 -4.3(14)
Si7 C49 C56 C55 -173.5(7)
U3 C49 C56 C55 45.7(8)
C50 C49 C56 U3 -50.0(7)
Si7 C49 C56 U3 140.8(5)
C72 C68 C69 C70 0.7(8)
C67 C68 C69 C70 -168.6(7)
U3 C68 C69 C70 68.5(5)
C72 C68 C69 C63 170.4(6)
C67 C68 C69 C63 1.1(11)
U3 C68 C69 C63 -121.8(7)
C72 C68 C69 U3 -67.9(5)
C67 C68 C69 U3 122.8(7)
C68 C69 C70 C71 -2.0(8)
C63 C69 C70 C71 -171.4(6)
U3 C69 C70 C71 67.5(5)
C68 C69 C70 C64 168.3(7)
C63 C69 C70 C64 -1.1(12)
U3 C69 C70 C64 -122.2(7)
C68 C69 C70 U3 -69.5(5)
C63 C69 C70 U3 121.1(7)
C69 C70 C71 C72 2.6(8)
C64 C70 C71 C72 -168.2(7)
U3 C70 C71 C72 71.7(5)
C69 C70 C71 C65 170.6(7)
C64 C70 C71 C65 -0.2(11)
U3 C70 C71 C65 -120.3(7)
C69 C70 C71 U3 -69.1(5)
C64 C70 C71 U3 120.1(7)
C70 C71 C72 C68 -2.2(8)
C65 C71 C72 C68 -170.4(6)
U3 C71 C72 C68 68.8(5)
C70 C71 C72 C66 169.8(7)
C65 C71 C72 C66 1.5(11)
U3 C71 C72 C66 -119.2(7)
C70 C71 C72 U3 -71.0(5)
C65 C71 C72 U3 120.7(7)
C69 C68 C72 C71 0.9(8)
C67 C68 C72 C71 169.6(7)
U3 C68 C72 C71 -67.1(5)
C69 C68 C72 C66 -171.1(7)
C67 C68 C72 C66 -2.5(12)
U3 C68 C72 C66 120.8(7)
C69 C68 C72 U3 68.0(5)
C67 C68 C72 U3 -123.3(7)
C80 C73 C74 C75 2.9(18)
U4 C73 C74 C75 -44.8(10)
C80 C73 C74 U4 47.7(10)
C73 C74 C75 C76 -6.6(16)
U4 C74 C75 C76 -51.3(8)
C73 C74 C75 Si6 -171.7(8)
U4 C74 C75 Si6 143.6(5)
C73 C74 C75 U4 44.7(10)
C74 C75 C76 C77 0.1(16)
Si6 C75 C76 C77 165.9(8)
U4 C75 C76 C77 -52.3(9)
C74 C75 C76 U4 52.4(8)
Si6 C75 C76 U4 -141.7(5)
C75 C76 C77 C78 6.2(17)
U4 C76 C77 C78 -46.5(9)
C75 C76 C77 U4 52.6(10)
C76 C77 C78 C79 -0.8(16)
U4 C77 C78 C79 -47.2(9)
C76 C77 C78 U4 46.4(9)
C77 C78 C79 C80 -6.8(16)
U4 C78 C79 C80 -54.6(9)
C77 C78 C79 U4 47.8(9)
C74 C73 C80 C79 1.1(16)
U4 C73 C80 C79 49.3(8)
C74 C73 C80 Si5 168.5(8)
U4 C73 C80 Si5 -143.4(5)
C74 C73 C80 U4 -48.1(10)
C78 C79 C80 C73 3.9(16)
U4 C79 C80 C73 -50.4(8)
C78 C79 C80 Si5 -163.7(8)
U4 C79 C80 Si5 142.0(5)
C78 C79 C80 U4 54.3(9)
C92 C88 C89 C90 0.6(11)
C94 C88 C89 C90 -169.2(8)
U4 C88 C89 C90 67.5(6)
C92 C88 C89 C95 169.9(9)
C94 C88 C89 C95 0.1(15)
U4 C88 C89 C95 -123.2(9)
C92 C88 C89 U4 -66.9(6)
C94 C88 C89 U4 123.3(9)
C88 C89 C90 C91 -0.1(11)
C95 C89 C90 C91 -169.2(9)
U4 C89 C90 C91 68.3(7)
C88 C89 C90 C96B 175.2(17)
C95 C89 C90 C96B 6(2)
U4 C89 C90 C96B -116.4(17)
C88 C89 C90 U4 -68.4(7)
C95 C89 C90 U4 122.5(9)
C89 C90 C91 C92 -0.5(11)
C96B C90 C91 C92 -175.7(17)
U4 C90 C91 C92 69.2(6)
C89 C90 C91 C97A 177(3)
C96B C90 C91 C97A 2(3)
U4 C90 C91 C97A -113(3)
C89 C90 C91 C97B 167.3(13)
C96B C90 C91 C97B -8(2)
U4 C90 C91 C97B -123.0(14)
C89 C90 C91 U4 -69.7(7)
C96B C90 C91 U4 115.1(17)
C89 C88 C92 C91 -1.0(10)
C94 C88 C92 C91 168.6(9)
U4 C88 C92 C91 -69.1(6)
C89 C88 C92 C93 -173.0(9)
C94 C88 C92 C93 -3.5(15)
U4 C88 C92 C93 118.9(9)
C89 C88 C92 U4 68.1(7)
C94 C88 C92 U4 -122.3(9)
C90 C91 C92 C88 0.9(10)
C97A C91 C92 C88 -175(5)
C97B C91 C92 C88 -168.3(11)
U4 C91 C92 C88 70.9(6)
C90 C91 C92 C93 172.5(9)
C97A C91 C92 C93 -3(6)
C97B C91 C92 C93 3.3(16)
U4 C91 C92 C93 -117.5(10)
C90 C91 C92 U4 -70.0(7)
C97A C91 C92 U4 114(5)
C97B C91 C92 U4 120.8(11)
C26 C25 Si1 C33B -163(3)
C32 C25 Si1 C33B 27(3)
U1 C25 Si1 C33B -62(3)
C26 C25 Si1 C35 -14.4(9)
C32 C25 Si1 C35 175.3(7)
U1 C25 Si1 C35 86.6(8)
C26 C25 Si1 C33A -131.5(12)
C32 C25 Si1 C33A 58.1(13)
U1 C25 Si1 C33A -30.6(13)
C26 C25 Si1 C34 105.2(8)
C32 C25 Si1 C34 -65.2(7)
U1 C25 Si1 C34 -153.9(7)
C29 C28 Si2 C36 -56.1(8)
C27 C28 Si2 C36 136.8(7)
U1 C28 Si2 C36 33.8(8)
C29 C28 Si2 C38 60.5(7)
C27 C28 Si2 C38 -106.6(7)
U1 C28 Si2 C38 150.4(7)
C29 C28 Si2 C37 177.1(6)
C27 C28 Si2 C37 10.1(8)
U1 C28 Si2 C37 -93.0(7)
C2 C1 Si3 C9 -0.6(7)
C8 C1 Si3 C9 172.7(5)
U2 C1 Si3 C9 -102.8(6)
C2 C1 Si3 C11 125.3(6)
C8 C1 Si3 C11 -61.4(6)
U2 C1 Si3 C11 23.1(6)
C2 C1 Si3 C10 -116.8(6)
C8 C1 Si3 C10 56.6(6)
U2 C1 Si3 C10 141.0(5)
C3 C4 Si4 C14B -124.9(8)
C5 C4 Si4 C14B 63.6(8)
U2 C4 Si4 C14B -26.8(8)
C3 C4 Si4 C13 -11.2(7)
C5 C4 Si4 C13 177.3(6)
U2 C4 Si4 C13 86.9(7)
C3 C4 Si4 C12 107.3(6)
C5 C4 Si4 C12 -64.2(6)
U2 C4 Si4 C12 -154.6(5)
C3 C4 Si4 C14A -144.7(7)
C5 C4 Si4 C14A 43.8(8)
U2 C4 Si4 C14A -46.6(8)
C73 C80 Si5 C86A 30.8(10)
C79 C80 Si5 C86A -159.8(9)
U4 C80 Si5 C86A -69.1(10)
C73 C80 Si5 C87B 139.0(9)
C79 C80 Si5 C87B -51.6(10)
U4 C80 Si5 C87B 39.1(11)
C73 C80 Si5 C85B -96.7(9)
C79 C80 Si5 C85B 72.8(9)
U4 C80 Si5 C85B 163.5(9)
C73 C80 Si5 C86B 8.5(11)
C79 C80 Si5 C86B 177.9(9)
U4 C80 Si5 C86B -91.4(10)
C73 C80 Si5 C87A 169(2)
C79 C80 Si5 C87A -22(2)
U4 C80 Si5 C87A 69(2)
C73 C80 Si5 C85A -118(2)
C79 C80 Si5 C85A 52(2)
U4 C80 Si5 C85A 142(2)
C76 C75 Si6 C83 51.8(7)
C74 C75 Si6 C83 -140.3(7)
U4 C75 Si6 C83 -36.9(8)
C76 C75 Si6 C84 177.0(6)
C74 C75 Si6 C84 -15.1(8)
U4 C75 Si6 C84 88.3(7)
C76 C75 Si6 C82 -67.1(7)
C74 C75 Si6 C82 100.8(7)
U4 C75 Si6 C82 -155.8(7)
C56 C49 Si7 C59 -134.9(6)
C50 C49 Si7 C59 53.8(6)
U3 C49 Si7 C59 -32.6(7)
C56 C49 Si7 C58 -9.1(7)
C50 C49 Si7 C58 179.6(5)
U3 C49 Si7 C58 93.2(7)
C56 C49 Si7 C57 108.5(6)
C50 C49 Si7 C57 -62.7(6)
U3 C49 Si7 C57 -149.2(6)
C53 C54 Si8 C61 52.6(6)
C55 C54 Si8 C61 -120.3(6)
U3 C54 Si8 C61 141.2(5)
C53 C54 Si8 C60 169.8(5)
C55 C54 Si8 C60 -3.1(7)
U3 C54 Si8 C60 -101.6(5)
C53 C54 Si8 C62 -64.8(6)
C55 C54 Si8 C62 122.3(6)
U3 C54 Si8 C62 23.8(6)
U2 O1 U1 C29 -1.9(8)
U2 O1 U1 C32 78.0(8)
U2 O1 U1 C30 22.7(8)
U2 O1 U1 C31 53.1(8)
U2 O1 U1 C45 -119.4(8)
U2 O1 U1 C26 78.5(9)
U2 O1 U1 C27 0.8(12)
U2 O1 U1 C28 -15.2(9)
U2 O1 U1 C25 91.0(8)
U2 O1 U1 C44 -146.6(9)
U2 O1 U1 C48 -167.2(8)
C28 C29 U1 O1 -158.5(5)
C30 C29 U1 O1 54.3(5)
C28 C29 U1 C32 106.0(5)
C30 C29 U1 C32 -41.2(5)
C28 C29 U1 C30 147.2(8)
C28 C29 U1 C31 129.2(6)
C30 C29 U1 C31 -18.0(5)
C28 C29 U1 C45 -66.1(5)
C30 C29 U1 C45 146.7(5)
C28 C29 U1 C26 47.5(5)
C30 C29 U1 C26 -99.7(5)
C28 C29 U1 C27 22.8(5)
C30 C29 U1 C27 -124.4(6)
C30 C29 U1 C28 -147.2(8)
C28 C29 U1 C25 75.6(5)
C30 C29 U1 C25 -71.6(5)
C28 C29 U1 C44 -80.8(6)
C30 C29 U1 C44 132.0(5)
C28 C29 U1 C48 -20.0(10)
C30 C29 U1 C48 -167.2(7)
C31 C32 U1 O1 -56.8(5)
C25 C32 U1 O1 159.3(4)
C31 C32 U1 C29 42.3(5)
C25 C32 U1 C29 -101.6(5)
C31 C32 U1 C30 19.0(5)
C25 C32 U1 C30 -125.0(5)
C25 C32 U1 C31 -144.0(8)
C31 C32 U1 C45 -161.0(7)
C25 C32 U1 C45 55.0(10)
C31 C32 U1 C26 123.5(6)
C25 C32 U1 C26 -20.5(4)
C31 C32 U1 C27 100.0(5)
C25 C32 U1 C27 -44.0(5)
C31 C32 U1 C28 71.0(5)
C25 C32 U1 C28 -73.0(5)
C31 C32 U1 C25 144.0(8)
C31 C32 U1 C44 -132.1(5)
C25 C32 U1 C44 83.9(5)
C31 C32 U1 C48 -157.2(5)
C25 C32 U1 C48 58.9(5)
C31 C30 U1 O1 85.3(5)
C29 C30 U1 O1 -126.2(5)
C31 C30 U1 C29 -148.5(8)
C31 C30 U1 C32 -18.7(5)
C29 C30 U1 C32 129.8(6)
C29 C30 U1 C31 148.5(8)
C31 C30 U1 C45 161.3(5)
C29 C30 U1 C45 -50.2(6)
C31 C30 U1 C26 -73.7(5)
C29 C30 U1 C26 74.8(5)
C31 C30 U1 C27 -103.5(5)
C29 C30 U1 C27 45.0(5)
C31 C30 U1 C28 -129.9(6)
C29 C30 U1 C28 18.6(4)
C31 C30 U1 C25 -44.4(5)
C29 C30 U1 C25 104.2(5)
C31 C30 U1 C44 109.8(7)
C29 C30 U1 C44 -101.7(7)
C31 C30 U1 C48 2.3(18)
C29 C30 U1 C48 150.8(14)
C32 C31 U1 O1 122.8(5)
C30 C31 U1 O1 -90.1(5)
C32 C31 U1 C29 -128.9(6)
C30 C31 U1 C29 18.2(4)
C30 C31 U1 C32 147.0(8)
C32 C31 U1 C30 -147.0(8)
C32 C31 U1 C45 155.3(11)
C30 C31 U1 C45 -57.6(13)
C32 C31 U1 C26 -46.2(5)
C30 C31 U1 C26 100.8(5)
C32 C31 U1 C27 -75.5(5)
C30 C31 U1 C27 71.5(5)
C32 C31 U1 C28 -105.7(5)
C30 C31 U1 C28 41.3(5)
C32 C31 U1 C25 -21.1(4)
C30 C31 U1 C25 126.0(5)
C32 C31 U1 C44 84.3(7)
C30 C31 U1 C44 -128.7(6)
C32 C31 U1 C48 33.6(7)
C30 C31 U1 C48 -179.4(5)
C46 C45 U1 O1 -177.8(6)
C44 C45 U1 O1 -62.7(5)
C40 C45 U1 O1 60.1(7)
C46 C45 U1 C29 82.0(6)
C44 C45 U1 C29 -162.9(5)
C40 C45 U1 C29 -40.2(8)
C46 C45 U1 C32 -72.0(10)
C44 C45 U1 C32 43.1(11)
C40 C45 U1 C32 165.9(8)
C46 C45 U1 C30 108.0(6)
C44 C45 U1 C30 -136.9(5)
C40 C45 U1 C30 -14.1(9)
C46 C45 U1 C31 150.2(11)
C44 C45 U1 C31 -94.8(13)
C40 C45 U1 C31 28.0(16)
C46 C45 U1 C26 -6.3(6)
C44 C45 U1 C26 108.8(5)
C40 C45 U1 C26 -128.5(7)
C46 C45 U1 C27 22.9(6)
C44 C45 U1 C27 138.0(5)
C40 C45 U1 C27 -99.3(7)
C46 C45 U1 C28 54.1(6)
C44 C45 U1 C28 169.2(5)
C40 C45 U1 C28 -68.0(8)
C46 C45 U1 C25 -34.3(7)
C44 C45 U1 C25 80.8(6)
C40 C45 U1 C25 -156.4(6)
C46 C45 U1 C44 -115.1(8)
C40 C45 U1 C44 122.8(10)
C46 C45 U1 C48 -76.7(6)
C44 C45 U1 C48 38.4(5)
C40 C45 U1 C48 161.2(9)
C25 C26 U1 O1 21.0(8)
C27 C26 U1 O1 -129.6(6)
C25 C26 U1 C29 106.8(5)
C27 C26 U1 C29 -43.8(5)
C25 C26 U1 C32 21.5(5)
C27 C26 U1 C32 -129.0(6)
C25 C26 U1 C30 76.6(5)
C27 C26 U1 C30 -73.9(5)
C25 C26 U1 C31 46.8(5)
C27 C26 U1 C31 -103.7(5)
C25 C26 U1 C45 -138.9(5)
C27 C26 U1 C45 70.6(6)
C25 C26 U1 C27 150.5(8)
C25 C26 U1 C28 132.4(6)
C27 C26 U1 C28 -18.1(5)
C27 C26 U1 C25 -150.5(8)
C25 C26 U1 C44 -105.2(5)
C27 C26 U1 C44 104.3(5)
C25 C26 U1 C48 -93.8(5)
C27 C26 U1 C48 115.7(5)
C26 C27 U1 O1 122.9(6)
C28 C27 U1 O1 -25.6(9)
C26 C27 U1 C29 126.1(6)
C28 C27 U1 C29 -22.5(5)
C26 C27 U1 C32 41.8(5)
C28 C27 U1 C32 -106.8(5)
C26 C27 U1 C30 100.6(5)
C28 C27 U1 C30 -48.0(5)
C26 C27 U1 C31 71.2(5)
C28 C27 U1 C31 -77.3(5)
C26 C27 U1 C45 -119.9(5)
C28 C27 U1 C45 91.6(5)
C28 C27 U1 C26 -148.6(8)
C26 C27 U1 C28 148.6(8)
C26 C27 U1 C25 16.7(5)
C28 C27 U1 C25 -131.9(6)
C26 C27 U1 C44 -96.1(6)
C28 C27 U1 C44 115.3(5)
C26 C27 U1 C48 -69.4(5)
C28 C27 U1 C48 142.0(5)
C29 C28 U1 O1 27.2(6)
C27 C28 U1 O1 167.5(4)
Si2 C28 U1 O1 -75.6(7)
C27 C28 U1 C29 140.3(8)
Si2 C28 U1 C29 -102.8(9)
C29 C28 U1 C32 -70.7(5)
C27 C28 U1 C32 69.7(5)
Si2 C28 U1 C32 -173.4(7)
C29 C28 U1 C30 -19.0(5)
C27 C28 U1 C30 121.4(6)
Si2 C28 U1 C30 -121.7(7)
C29 C28 U1 C31 -42.1(5)
C27 C28 U1 C31 98.3(5)
Si2 C28 U1 C31 -144.9(7)
C29 C28 U1 C45 123.8(5)
C27 C28 U1 C45 -95.9(5)
Si2 C28 U1 C45 21.0(7)
C29 C28 U1 C26 -122.4(6)
C27 C28 U1 C26 18.0(5)
Si2 C28 U1 C26 134.9(8)
C29 C28 U1 C27 -140.3(8)
Si2 C28 U1 C27 116.9(9)
C29 C28 U1 C25 -100.7(5)
C27 C28 U1 C25 39.6(5)
Si2 C28 U1 C25 156.5(7)
C29 C28 U1 C44 131.0(5)
C27 C28 U1 C44 -88.7(6)
Si2 C28 U1 C44 28.2(8)
C29 C28 U1 C48 170.5(5)
C27 C28 U1 C48 -49.2(6)
Si2 C28 U1 C48 67.7(8)
C26 C25 U1 O1 -169.0(4)
C32 C25 U1 O1 -25.7(6)
Si1 C25 U1 O1 76.3(7)
C26 C25 U1 C29 -68.9(5)
C32 C25 U1 C29 74.3(5)
Si1 C25 U1 C29 176.4(7)
C26 C25 U1 C32 -143.3(7)
Si1 C25 U1 C32 102.1(8)
C26 C25 U1 C30 -98.4(5)
C32 C25 U1 C30 44.9(5)
Si1 C25 U1 C30 146.9(7)
C26 C25 U1 C31 -123.0(6)
C32 C25 U1 C31 20.3(5)
Si1 C25 U1 C31 122.3(7)
C26 C25 U1 C45 58.3(6)
C32 C25 U1 C45 -158.5(5)
Si1 C25 U1 C45 -56.4(8)
C32 C25 U1 C26 143.3(7)
Si1 C25 U1 C26 -114.7(9)
C26 C25 U1 C27 -17.0(5)
C32 C25 U1 C27 126.2(6)
Si1 C25 U1 C27 -131.7(8)
C26 C25 U1 C28 -39.5(5)
C32 C25 U1 C28 103.7(5)
Si1 C25 U1 C28 -154.2(7)
C26 C25 U1 C44 94.9(5)
C32 C25 U1 C44 -121.8(5)
Si1 C25 U1 C44 -19.8(8)
C26 C25 U1 C48 88.8(5)
C32 C25 U1 C48 -127.9(5)
Si1 C25 U1 C48 -25.9(7)
C45 C44 U1 O1 112.9(5)
C48 C44 U1 O1 -135.6(6)
C39 C44 U1 O1 -12.6(8)
C45 C44 U1 C29 27.1(7)
C48 C44 U1 C29 138.7(5)
C39 C44 U1 C29 -98.4(9)
C45 C44 U1 C32 -162.4(5)
C48 C44 U1 C32 -50.9(6)
C39 C44 U1 C32 72.1(9)
C45 C44 U1 C30 87.6(8)
C48 C44 U1 C30 -160.8(6)
C39 C44 U1 C30 -37.9(12)
C45 C44 U1 C31 152.6(6)
C48 C44 U1 C31 -95.9(7)
C39 C44 U1 C31 27.1(11)
C48 C44 U1 C45 111.5(7)
C39 C44 U1 C45 -125.5(11)
C45 C44 U1 C26 -88.2(6)
C48 C44 U1 C26 23.3(6)
C39 C44 U1 C26 146.3(8)
C45 C44 U1 C27 -52.1(6)
C48 C44 U1 C27 59.5(6)
C39 C44 U1 C27 -177.5(8)
C45 C44 U1 C28 -14.2(7)
C48 C44 U1 C28 97.3(6)
C39 C44 U1 C28 -139.7(8)
C45 C44 U1 C25 -123.7(5)
C48 C44 U1 C25 -12.1(6)
C39 C44 U1 C25 110.8(8)
C45 C44 U1 C48 -111.5(7)
C39 C44 U1 C48 123.0(11)
C47 C48 U1 O1 155.2(6)
C44 C48 U1 O1 42.8(5)
C43 C48 U1 O1 -82.3(8)
C47 C48 U1 C29 16.2(11)
C44 C48 U1 C29 -96.2(8)
C43 C48 U1 C29 138.7(8)
C47 C48 U1 C32 -103.8(6)
C44 C48 U1 C32 143.7(5)
C43 C48 U1 C32 18.6(9)
C47 C48 U1 C30 -123.0(14)
C44 C48 U1 C30 124.5(14)
C43 C48 U1 C30 -1(2)
C47 C48 U1 C31 -121.2(6)
C44 C48 U1 C31 126.3(5)
C43 C48 U1 C31 1.2(10)
C47 C48 U1 C45 74.6(6)
C44 C48 U1 C45 -37.9(5)
C43 C48 U1 C45 -162.9(10)
C47 C48 U1 C26 -48.0(6)
C44 C48 U1 C26 -160.4(5)
C43 C48 U1 C26 74.5(8)
C47 C48 U1 C27 -19.9(6)
C44 C48 U1 C27 -132.3(5)
C43 C48 U1 C27 102.6(8)
C47 C48 U1 C28 3.6(7)
C44 C48 U1 C28 -108.8(5)
C43 C48 U1 C28 126.1(8)
C47 C48 U1 C25 -77.5(6)
C44 C48 U1 C25 170.0(5)
C43 C48 U1 C25 44.9(8)
C47 C48 U1 C44 112.4(8)
C43 C48 U1 C44 -125.1(10)
U1 O1 U2 C8 5.4(8)
U1 O1 U2 C5 84.5(8)
U1 O1 U2 C3 96.9(9)
U1 O1 U2 C4 101.4(8)
U1 O1 U2 C7 27.8(8)
U1 O1 U2 C6 57.3(8)
U1 O1 U2 C2 22.4(13)
U1 O1 U2 C1 -4.5(9)
U1 O1 U2 C23 -108.9(8)
U1 O1 U2 C21 -157.8(8)
U1 O1 U2 C22 -134.2(8)
C7 C8 U2 O1 49.8(5)
C1 C8 U2 O1 -166.2(4)
C7 C8 U2 C5 -41.0(4)
C1 C8 U2 C5 103.0(4)
C7 C8 U2 C3 -100.0(4)
C1 C8 U2 C3 44.0(4)
C7 C8 U2 C4 -70.6(4)
C1 C8 U2 C4 73.5(4)
C1 C8 U2 C7 144.1(7)
C7 C8 U2 C6 -18.4(4)
C1 C8 U2 C6 125.7(5)
C7 C8 U2 C2 -123.5(5)
C1 C8 U2 C2 20.5(4)
C7 C8 U2 C1 -144.1(7)
C7 C8 U2 C23 145.9(4)
C1 C8 U2 C23 -70.0(4)
C7 C8 U2 C21 -176.7(6)
C1 C8 U2 C21 -32.7(8)
C7 C8 U2 C22 131.5(4)
C1 C8 U2 C22 -84.4(5)
C6 C5 U2 O1 -64.1(4)
C4 C5 U2 O1 150.5(4)
C6 C5 U2 C8 40.0(4)
C4 C5 U2 C8 -105.4(5)
C6 C5 U2 C3 123.1(5)
C4 C5 U2 C3 -22.3(4)
C6 C5 U2 C4 145.4(7)
C6 C5 U2 C7 17.2(4)
C4 C5 U2 C7 -128.3(5)
C4 C5 U2 C6 -145.4(7)
C6 C5 U2 C2 98.3(4)
C4 C5 U2 C2 -47.1(4)
C6 C5 U2 C1 70.0(4)
C4 C5 U2 C1 -75.4(4)
C6 C5 U2 C23 -167.8(9)
C4 C5 U2 C23 46.8(12)
C6 C5 U2 C21 -158.3(4)
C4 C5 U2 C21 56.3(5)
C6 C5 U2 C22 -132.7(4)
C4 C5 U2 C22 81.9(5)
C2 C3 U2 O1 -140.2(4)
C4 C3 U2 O1 7.6(6)
C2 C3 U2 C8 -41.6(4)
C4 C3 U2 C8 106.2(4)
C2 C3 U2 C5 -125.4(4)
C4 C3 U2 C5 22.3(4)
C2 C3 U2 C4 -147.8(6)
C2 C3 U2 C7 -71.1(4)
C4 C3 U2 C7 76.7(4)
C2 C3 U2 C6 -99.9(4)
C4 C3 U2 C6 47.8(4)
C4 C3 U2 C2 147.8(6)
C2 C3 U2 C1 -16.6(4)
C4 C3 U2 C1 131.1(5)
C2 C3 U2 C23 68.9(4)
C4 C3 U2 C23 -143.3(4)
C2 C3 U2 C21 115.5(4)
C4 C3 U2 C21 -96.8(4)
C2 C3 U2 C22 102.5(4)
C4 C3 U2 C22 -109.7(4)
C3 C4 U2 O1 -175.7(4)
C5 C4 U2 O1 -34.6(5)
Si4 C4 U2 O1 69.9(6)
C3 C4 U2 C8 -70.2(4)
C5 C4 U2 C8 71.0(4)
Si4 C4 U2 C8 175.5(5)
C3 C4 U2 C5 -141.1(7)
Si4 C4 U2 C5 104.5(7)
C5 C4 U2 C3 141.1(7)
Si4 C4 U2 C3 -114.3(7)
C3 C4 U2 C7 -98.8(4)
C5 C4 U2 C7 42.4(4)
Si4 C4 U2 C7 146.9(6)
C3 C4 U2 C6 -121.5(5)
C5 C4 U2 C6 19.6(4)
Si4 C4 U2 C6 124.1(6)
C3 C4 U2 C2 -18.4(4)
C5 C4 U2 C2 122.8(5)
Si4 C4 U2 C2 -132.7(6)
C3 C4 U2 C1 -40.2(4)
C5 C4 U2 C1 100.9(4)
Si4 C4 U2 C1 -154.6(6)
C3 C4 U2 C23 54.1(6)
C5 C4 U2 C23 -164.8(4)
Si4 C4 U2 C23 -60.3(7)
C3 C4 U2 C21 87.1(4)
C5 C4 U2 C21 -131.8(5)
Si4 C4 U2 C21 -27.3(6)
C3 C4 U2 C22 92.4(5)
C5 C4 U2 C22 -126.4(4)
Si4 C4 U2 C22 -21.9(7)
C8 C7 U2 O1 -132.1(4)
C6 C7 U2 O1 80.3(4)
C6 C7 U2 C8 -147.6(7)
C8 C7 U2 C5 130.1(5)
C6 C7 U2 C5 -17.4(4)
C8 C7 U2 C3 75.5(4)
C6 C7 U2 C3 -72.1(4)
C8 C7 U2 C4 106.0(4)
C6 C7 U2 C4 -41.6(4)
C8 C7 U2 C6 147.6(7)
C8 C7 U2 C2 46.1(4)
C6 C7 U2 C2 -101.5(4)
C8 C7 U2 C1 20.9(4)
C6 C7 U2 C1 -126.7(5)
C8 C7 U2 C23 -48.2(6)
C6 C7 U2 C23 164.3(4)
C8 C7 U2 C21 168(2)
C6 C7 U2 C21 21(2)
C8 C7 U2 C22 -93.1(6)
C6 C7 U2 C22 119.4(6)
C7 C6 U2 O1 -95.8(4)
C5 C6 U2 O1 114.5(4)
C7 C6 U2 C8 18.6(4)
C5 C6 U2 C8 -131.1(5)
C7 C6 U2 C5 149.7(7)
C7 C6 U2 C3 103.1(4)
C5 C6 U2 C3 -46.7(4)
C7 C6 U2 C4 129.7(5)
C5 C6 U2 C4 -20.1(4)
C5 C6 U2 C7 -149.7(7)
C7 C6 U2 C2 73.1(4)
C5 C6 U2 C2 -76.6(4)
C7 C6 U2 C1 43.9(4)
C5 C6 U2 C1 -105.9(4)
C7 C6 U2 C23 -40.3(10)
C5 C6 U2 C23 170.0(7)
C7 C6 U2 C21 -176.0(5)
C5 C6 U2 C21 34.2(6)
C7 C6 U2 C22 -119.6(6)
C5 C6 U2 C22 90.7(6)
C1 C2 U2 O1 -41.2(9)
C3 C2 U2 O1 109.4(7)
C1 C2 U2 C8 -21.4(4)
C3 C2 U2 C8 129.1(5)
C1 C2 U2 C5 -105.8(4)
C3 C2 U2 C5 44.8(4)
C1 C2 U2 C3 -150.6(6)
C1 C2 U2 C4 -131.9(5)
C3 C2 U2 C4 18.7(4)
C1 C2 U2 C7 -46.8(4)
C3 C2 U2 C7 103.8(4)
C1 C2 U2 C6 -75.9(4)
C3 C2 U2 C6 74.7(4)
C3 C2 U2 C1 150.6(6)
C1 C2 U2 C23 88.3(4)
C3 C2 U2 C23 -121.1(4)
C1 C2 U2 C21 139.0(4)
C3 C2 U2 C21 -70.4(4)
C1 C2 U2 C22 111.4(4)
C3 C2 U2 C22 -98.0(4)
C2 C1 U2 O1 162.1(4)
C8 C1 U2 O1 18.8(5)
Si3 C1 U2 O1 -80.0(6)
C2 C1 U2 C8 143.3(6)
Si3 C1 U2 C8 -98.9(7)
C2 C1 U2 C5 70.3(4)
C8 C1 U2 C5 -73.0(4)
Si3 C1 U2 C5 -171.9(5)
C2 C1 U2 C3 17.0(4)
C8 C1 U2 C3 -126.2(5)
Si3 C1 U2 C3 134.9(6)
C2 C1 U2 C4 40.1(4)
C8 C1 U2 C4 -103.2(4)
Si3 C1 U2 C4 157.9(5)
C2 C1 U2 C7 123.0(5)
C8 C1 U2 C7 -20.3(4)
Si3 C1 U2 C7 -119.1(6)
C2 C1 U2 C6 99.1(4)
C8 C1 U2 C6 -44.2(4)
Si3 C1 U2 C6 -143.0(6)
C8 C1 U2 C2 -143.3(6)
Si3 C1 U2 C2 117.9(7)
C2 C1 U2 C23 -97.9(4)
C8 C1 U2 C23 118.8(4)
Si3 C1 U2 C23 19.9(6)
C2 C1 U2 C21 -52.6(5)
C8 C1 U2 C21 164.2(4)
Si3 C1 U2 C21 65.3(6)
C2 C1 U2 C22 -91.0(5)
C8 C1 U2 C22 125.8(4)
Si3 C1 U2 C22 26.9(7)
C22 C23 U2 O1 -55.8(5)
C24 C23 U2 O1 -169.3(5)
C18 C23 U2 O1 66.5(7)
C22 C23 U2 C8 -161.6(4)
C24 C23 U2 C8 84.9(5)
C18 C23 U2 C8 -39.3(7)
C22 C23 U2 C5 48.3(12)
C24 C23 U2 C5 -65.2(12)
C18 C23 U2 C5 170.6(8)
C22 C23 U2 C3 110.3(5)
C24 C23 U2 C3 -3.2(6)
C18 C23 U2 C3 -127.4(7)
C22 C23 U2 C4 82.7(6)
C24 C23 U2 C4 -30.8(7)
C18 C23 U2 C4 -155.0(6)
C22 C23 U2 C7 -137.7(4)
C24 C23 U2 C7 108.8(5)
C18 C23 U2 C7 -15.4(8)
C22 C23 U2 C6 -110.2(8)
C24 C23 U2 C6 136.3(8)
C18 C23 U2 C6 12.1(13)
C22 C23 U2 C2 139.1(4)
C24 C23 U2 C2 25.6(5)
C18 C23 U2 C2 -98.6(7)
C22 C23 U2 C1 169.1(4)
C24 C23 U2 C1 55.6(5)
C18 C23 U2 C1 -68.6(7)
C22 C23 U2 C21 37.1(4)
C24 C23 U2 C21 -76.4(5)
C18 C23 U2 C21 159.4(8)
C24 C23 U2 C22 -113.5(7)
C18 C23 U2 C22 122.3(9)
C20 C21 U2 O1 163.1(5)
C22 C21 U2 O1 50.8(5)
C16 C21 U2 O1 -73.7(8)
C20 C21 U2 C8 27.8(9)
C22 C21 U2 C8 -84.5(8)
C16 C21 U2 C8 150.9(7)
C20 C21 U2 C5 -101.7(5)
C22 C21 U2 C5 146.0(5)
C16 C21 U2 C5 21.4(9)
C20 C21 U2 C3 -45.4(5)
C22 C21 U2 C3 -157.7(5)
C16 C21 U2 C3 77.8(8)
C20 C21 U2 C4 -76.2(5)
C22 C21 U2 C4 171.4(5)
C16 C21 U2 C4 46.9(8)
C20 C21 U2 C7 -138(2)
C22 C21 U2 C7 110(2)
C16 C21 U2 C7 -15(3)
C20 C21 U2 C6 -120.2(5)
C22 C21 U2 C6 127.5(5)
C16 C21 U2 C6 2.9(10)
C20 C21 U2 C2 -16.9(5)
C22 C21 U2 C2 -129.3(5)
C16 C21 U2 C2 106.2(8)
C20 C21 U2 C1 7.2(6)
C22 C21 U2 C1 -105.1(5)
C16 C21 U2 C1 130.4(8)
C20 C21 U2 C23 75.3(5)
C22 C21 U2 C23 -37.0(4)
C16 C21 U2 C23 -161.5(10)
C20 C21 U2 C22 112.3(7)
C16 C21 U2 C22 -124.5(11)
C23 C22 U2 O1 120.4(5)
C21 C22 U2 O1 -126.1(5)
C17 C22 U2 O1 -1.0(7)
C23 C22 U2 C8 27.4(6)
C21 C22 U2 C8 140.9(5)
C17 C22 U2 C8 -94.0(8)
C23 C22 U2 C5 -164.0(4)
C21 C22 U2 C5 -50.5(6)
C17 C22 U2 C5 74.6(8)
C23 C22 U2 C3 -86.8(5)
C21 C22 U2 C3 26.7(6)
C17 C22 U2 C3 151.8(7)
C23 C22 U2 C4 -124.2(5)
C21 C22 U2 C4 -10.7(6)
C17 C22 U2 C4 114.4(7)
C23 C22 U2 C7 79.6(6)
C21 C22 U2 C7 -166.9(5)
C17 C22 U2 C7 -41.8(10)
C23 C22 U2 C6 144.9(5)
C21 C22 U2 C6 -101.6(6)
C17 C22 U2 C6 23.5(10)
C23 C22 U2 C2 -50.4(5)
C21 C22 U2 C2 63.1(6)
C17 C22 U2 C2 -171.8(7)
C23 C22 U2 C1 -14.0(6)
C21 C22 U2 C1 99.5(5)
C17 C22 U2 C1 -135.4(7)
C21 C22 U2 C23 113.5(7)
C17 C22 U2 C23 -121.4(10)
C23 C22 U2 C21 -113.5(7)
C17 C22 U2 C21 125.1(10)
U4 O2 U3 C50 -0.5(8)
U4 O2 U3 C53 -80.0(8)
U4 O2 U3 C54 -93.8(8)
U4 O2 U3 C52 -54.3(8)
U4 O2 U3 C55 -82.3(10)
U4 O2 U3 C51 -24.6(8)
U4 O2 U3 C49 11.9(9)
U4 O2 U3 C56 -5.2(12)
U4 O2 U3 C71 114.0(8)
U4 O2 U3 C70 121.5(8)
U4 O2 U3 C72 138.5(8)
C51 C50 U3 O2 -54.3(5)
C49 C50 U3 O2 161.0(4)
C51 C50 U3 C53 41.3(4)
C49 C50 U3 C53 -103.4(4)
C51 C50 U3 C54 70.6(4)
C49 C50 U3 C54 -74.1(4)
C51 C50 U3 C52 18.1(4)
C49 C50 U3 C52 -126.6(5)
C51 C50 U3 C55 99.6(5)
C49 C50 U3 C55 -45.1(4)
C49 C50 U3 C51 -144.7(7)
C51 C50 U3 C49 144.7(7)
C51 C50 U3 C56 123.5(5)
C49 C50 U3 C56 -21.2(4)
C51 C50 U3 C71 -149.2(4)
C49 C50 U3 C71 66.1(4)
C51 C50 U3 C70 178.6(4)
C49 C50 U3 C70 33.9(5)
C51 C50 U3 C72 -131.3(4)
C49 C50 U3 C72 84.0(5)
C54 C53 U3 O2 -157.3(4)
C52 C53 U3 O2 58.3(5)
C54 C53 U3 C50 103.6(5)
C52 C53 U3 C50 -40.8(4)
C52 C53 U3 C54 -144.4(7)
C54 C53 U3 C52 144.4(7)
C54 C53 U3 C55 21.6(4)
C52 C53 U3 C55 -122.8(5)
C54 C53 U3 C51 126.6(5)
C52 C53 U3 C51 -17.8(4)
C54 C53 U3 C49 73.6(5)
C52 C53 U3 C49 -70.8(5)
C54 C53 U3 C56 45.3(4)
C52 C53 U3 C56 -99.1(5)
C54 C53 U3 C71 -39.1(10)
C52 C53 U3 C71 176.5(7)
C54 C53 U3 C70 -5.9(6)
C52 C53 U3 C70 -150.3(4)
C54 C53 U3 C72 -84.1(5)
C52 C53 U3 C72 131.5(5)
C53 C54 U3 O2 27.9(5)
C55 C54 U3 O2 170.1(4)
Si8 C54 U3 O2 -75.3(5)
C53 C54 U3 C50 -72.5(5)
C55 C54 U3 C50 69.7(4)
Si8 C54 U3 C50 -175.7(5)
C55 C54 U3 C53 142.3(7)
Si8 C54 U3 C53 -103.1(7)
C53 C54 U3 C52 -20.4(4)
C55 C54 U3 C52 121.9(5)
Si8 C54 U3 C52 -123.5(6)
C53 C54 U3 C55 -142.3(7)
Si8 C54 U3 C55 114.6(7)
C53 C54 U3 C51 -43.8(4)
C55 C54 U3 C51 98.5(4)
Si8 C54 U3 C51 -146.9(5)
C53 C54 U3 C49 -102.6(5)
C55 C54 U3 C49 39.6(4)
Si8 C54 U3 C49 154.2(5)
C53 C54 U3 C56 -124.8(5)
C55 C54 U3 C56 17.4(4)
Si8 C54 U3 C56 132.0(6)
C53 C54 U3 C71 165.5(4)
C55 C54 U3 C71 -52.3(5)
Si8 C54 U3 C71 62.3(6)
C53 C54 U3 C70 175.9(4)
C55 C54 U3 C70 -41.9(5)
Si8 C54 U3 C70 72.7(5)
C53 C54 U3 C72 125.8(5)
C55 C54 U3 C72 -92.0(5)
Si8 C54 U3 C72 22.6(6)
C51 C52 U3 O2 90.2(4)
C53 C52 U3 O2 -121.4(5)
C51 C52 U3 C50 -18.4(4)
C53 C52 U3 C50 130.1(5)
C51 C52 U3 C53 -148.4(7)
C51 C52 U3 C54 -128.1(5)
C53 C52 U3 C54 20.4(4)
C51 C52 U3 C55 -101.9(5)
C53 C52 U3 C55 46.5(4)
C53 C52 U3 C51 148.4(7)
C51 C52 U3 C49 -43.2(4)
C53 C52 U3 C49 105.2(5)
C51 C52 U3 C56 -72.7(4)
C53 C52 U3 C56 75.7(5)
C51 C52 U3 C71 35.5(11)
C53 C52 U3 C71 -176.1(8)
C51 C52 U3 C70 -79.3(8)
C53 C52 U3 C70 69.1(9)
C51 C52 U3 C72 117.1(6)
C53 C52 U3 C72 -94.4(6)
C56 C55 U3 O2 130.4(5)
C54 C55 U3 O2 -18.9(7)
C56 C55 U3 C50 43.2(4)
C54 C55 U3 C50 -106.1(4)
C56 C55 U3 C53 127.7(5)
C54 C55 U3 C53 -21.6(4)
C56 C55 U3 C54 149.3(6)
C56 C55 U3 C52 101.8(4)
C54 C55 U3 C52 -47.5(4)
C56 C55 U3 C51 72.9(4)
C54 C55 U3 C51 -76.4(4)
C56 C55 U3 C49 17.6(4)
C54 C55 U3 C49 -131.7(5)
C54 C55 U3 C56 -149.3(6)
C56 C55 U3 C71 -67.5(4)
C54 C55 U3 C71 143.2(4)
C56 C55 U3 C70 -70.3(4)
C54 C55 U3 C70 140.4(4)
C56 C55 U3 C72 -99.3(4)
C54 C55 U3 C72 111.4(4)
C52 C51 U3 O2 -85.6(4)
C50 C51 U3 O2 126.3(5)
C52 C51 U3 C50 148.1(7)
C52 C51 U3 C53 18.3(4)
C50 C51 U3 C53 -129.8(5)
C52 C51 U3 C54 42.7(4)
C50 C51 U3 C54 -105.3(5)
C50 C51 U3 C52 -148.1(7)
C52 C51 U3 C55 72.8(4)
C50 C51 U3 C55 -75.3(5)
C52 C51 U3 C49 127.6(5)
C50 C51 U3 C49 -20.5(4)
C52 C51 U3 C56 102.0(5)
C50 C51 U3 C56 -46.0(4)
C52 C51 U3 C71 -167.5(4)
C50 C51 U3 C71 44.4(6)
C52 C51 U3 C70 146.0(4)
C50 C51 U3 C70 -2.1(6)
C52 C51 U3 C72 -120.6(6)
C50 C51 U3 C72 91.4(6)
C56 C49 U3 O2 -166.7(4)
C50 C49 U3 O2 -24.4(5)
Si7 C49 U3 O2 76.0(6)
C56 C49 U3 C50 -142.2(6)
Si7 C49 U3 C50 100.4(7)
C56 C49 U3 C53 -69.6(4)
C50 C49 U3 C53 72.6(4)
Si7 C49 U3 C53 173.1(6)
C56 C49 U3 C54 -40.1(4)
C50 C49 U3 C54 102.1(4)
Si7 C49 U3 C54 -157.5(6)
C56 C49 U3 C52 -98.8(4)
C50 C49 U3 C52 43.5(4)
Si7 C49 U3 C52 143.9(6)
C56 C49 U3 C55 -17.7(4)
C50 C49 U3 C55 124.6(5)
Si7 C49 U3 C55 -135.0(6)
C56 C49 U3 C51 -122.3(5)
C50 C49 U3 C51 19.9(4)
Si7 C49 U3 C51 120.4(6)
C50 C49 U3 C56 142.2(6)
Si7 C49 U3 C56 -117.3(8)
C56 C49 U3 C71 95.5(4)
C50 C49 U3 C71 -122.2(4)
Si7 C49 U3 C71 -21.8(6)
C56 C49 U3 C70 69.1(4)
C50 C49 U3 C70 -148.7(4)
Si7 C49 U3 C70 -48.2(6)
C56 C49 U3 C72 92.8(5)
C50 C49 U3 C72 -124.9(4)
Si7 C49 U3 C72 -24.5(7)
C55 C56 U3 O2 -121.6(6)
C49 C56 U3 O2 27.5(8)
C55 C56 U3 C50 -127.1(5)
C49 C56 U3 C50 22.0(4)
C55 C56 U3 C53 -42.8(4)
C49 C56 U3 C53 106.4(4)
C55 C56 U3 C54 -17.7(4)
C49 C56 U3 C54 131.4(5)
C55 C56 U3 C52 -72.8(4)
C49 C56 U3 C52 76.3(4)
C49 C56 U3 C55 149.1(6)
C55 C56 U3 C51 -101.8(4)
C49 C56 U3 C51 47.4(4)
C55 C56 U3 C49 -149.1(6)
C55 C56 U3 C71 121.1(4)
C49 C56 U3 C71 -89.8(4)
C55 C56 U3 C70 104.7(4)
C49 C56 U3 C70 -106.2(4)
C55 C56 U3 C72 101.6(4)
C49 C56 U3 C72 -109.3(4)
C72 C71 U3 O2 54.5(4)
C70 C71 U3 O2 166.7(5)
C65 C71 U3 O2 -68.6(6)
C72 C71 U3 C50 156.0(4)
C70 C71 U3 C50 -91.8(5)
C65 C71 U3 C50 32.9(7)
C72 C71 U3 C53 -64.5(10)
C70 C71 U3 C53 47.6(11)
C65 C71 U3 C53 172.3(7)
C72 C71 U3 C54 -91.9(5)
C70 C71 U3 C54 20.3(6)
C65 C71 U3 C54 144.9(5)
C72 C71 U3 C52 108.3(10)
C70 C71 U3 C52 -139.5(9)
C65 C71 U3 C52 -14.8(13)
C72 C71 U3 C55 -117.8(4)
C70 C71 U3 C55 -5.6(6)
C65 C71 U3 C55 119.1(6)
C72 C71 U3 C51 133.6(4)
C70 C71 U3 C51 -114.3(5)
C65 C71 U3 C51 10.4(7)
C72 C71 U3 C49 -175.7(4)
C70 C71 U3 C49 -63.5(5)
C65 C71 U3 C49 61.2(6)
C72 C71 U3 C56 -145.6(4)
C70 C71 U3 C56 -33.4(5)
C65 C71 U3 C56 91.2(6)
C72 C71 U3 C70 -112.2(7)
C65 C71 U3 C70 124.7(9)
C70 C71 U3 C72 112.2(7)
C65 C71 U3 C72 -123.1(8)
C69 C70 U3 O2 99.0(5)
C71 C70 U3 O2 -15.2(6)
C64 C70 U3 O2 -135.1(6)
C69 C70 U3 C50 -144.8(5)
C71 C70 U3 C50 101.0(5)
C64 C70 U3 C50 -18.9(7)
C69 C70 U3 C53 -48.1(6)
C71 C70 U3 C53 -162.3(4)
C64 C70 U3 C53 77.8(8)
C69 C70 U3 C54 -51.2(5)
C71 C70 U3 C54 -165.5(5)
C64 C70 U3 C54 74.6(7)
C69 C70 U3 C52 -92.9(8)
C71 C70 U3 C52 152.9(6)
C64 C70 U3 C52 33.0(12)
C69 C70 U3 C55 -70.9(5)
C71 C70 U3 C55 174.8(5)
C64 C70 U3 C55 54.9(7)
C69 C70 U3 C51 -143.7(5)
C71 C70 U3 C51 102.1(5)
C64 C70 U3 C51 -17.8(9)
C69 C70 U3 C49 -128.1(5)
C71 C70 U3 C49 117.6(5)
C64 C70 U3 C49 -2.3(7)
C69 C70 U3 C56 -99.7(5)
C71 C70 U3 C56 146.0(5)
C64 C70 U3 C56 26.1(7)
C69 C70 U3 C71 114.3(7)
C64 C70 U3 C71 -119.9(9)
C69 C70 U3 C72 76.9(5)
C71 C70 U3 C72 -37.4(4)
C64 C70 U3 C72 -157.3(8)
C71 C72 U3 O2 -121.9(5)
C68 C72 U3 O2 124.7(5)
C66 C72 U3 O2 1.4(7)
C71 C72 U3 C50 -35.1(6)
C68 C72 U3 C50 -148.5(4)
C66 C72 U3 C50 88.3(7)
C71 C72 U3 C53 156.6(4)
C68 C72 U3 C53 43.2(6)
C66 C72 U3 C53 -80.0(7)
C71 C72 U3 C54 115.9(5)
C68 C72 U3 C54 2.4(6)
C66 C72 U3 C54 -120.8(7)
C71 C72 U3 C52 -149.8(5)
C68 C72 U3 C52 96.8(6)
C66 C72 U3 C52 -26.5(10)
C71 C72 U3 C55 78.2(5)
C68 C72 U3 C55 -35.2(6)
C66 C72 U3 C55 -158.4(6)
C71 C72 U3 C51 -85.6(6)
C68 C72 U3 C51 161.0(5)
C66 C72 U3 C51 37.8(10)
C71 C72 U3 C49 5.5(5)
C68 C72 U3 C49 -108.0(5)
C66 C72 U3 C49 128.8(7)
C71 C72 U3 C56 42.0(5)
C68 C72 U3 C56 -71.4(5)
C66 C72 U3 C56 165.4(6)
C68 C72 U3 C71 -113.4(6)
C66 C72 U3 C71 123.3(9)
C71 C72 U3 C70 38.0(4)
C68 C72 U3 C70 -75.5(5)
C66 C72 U3 C70 161.3(8)
U3 O2 U4 C79 -83.9(8)
U3 O2 U4 C76 -4.5(8)
U3 O2 U4 C78 -57.8(8)
U3 O2 U4 C77 -27.7(8)
U3 O2 U4 C73 -89.9(9)
U3 O2 U4 C80 -98.7(8)
U3 O2 U4 C75 7.4(9)
U3 O2 U4 C91 139.8(9)
U3 O2 U4 C92 161.3(8)
U3 O2 U4 C74 -14.3(12)
U3 O2 U4 C90 113.3(8)
C78 C79 U4 O2 59.6(4)
C80 C79 U4 O2 -155.3(4)
C78 C79 U4 C76 -41.6(4)
C80 C79 U4 C76 103.5(4)
C80 C79 U4 C78 145.1(7)
C78 C79 U4 C77 -18.6(4)
C80 C79 U4 C77 126.5(5)
C78 C79 U4 C73 -123.7(5)
C80 C79 U4 C73 21.4(4)
C78 C79 U4 C80 -145.1(7)
C78 C79 U4 C75 -71.2(4)
C80 C79 U4 C75 74.0(4)
C78 C79 U4 C91 131.1(5)
C80 C79 U4 C91 -83.7(5)
C78 C79 U4 C92 157.3(4)
C80 C79 U4 C92 -57.6(5)
C78 C79 U4 C74 -100.1(4)
C80 C79 U4 C74 45.0(4)
C78 C79 U4 C90 156.0(8)
C80 C79 U4 C90 -58.9(10)
C77 C76 U4 O2 -51.8(5)
C75 C76 U4 O2 162.1(4)
C77 C76 U4 C79 41.4(5)
C75 C76 U4 C79 -104.6(5)
C77 C76 U4 C78 18.0(4)
C75 C76 U4 C78 -128.0(5)
C75 C76 U4 C77 -146.1(7)
C77 C76 U4 C73 100.3(5)
C75 C76 U4 C73 -45.7(4)
C77 C76 U4 C80 71.4(5)
C75 C76 U4 C80 -74.7(5)
C77 C76 U4 C75 146.1(7)
C77 C76 U4 C91 -129.7(5)
C75 C76 U4 C91 84.2(6)
C77 C76 U4 C92 168.9(7)
C75 C76 U4 C92 22.8(10)
C77 C76 U4 C74 124.0(5)
C75 C76 U4 C74 -22.0(4)
C77 C76 U4 C90 -144.4(5)
C75 C76 U4 C90 69.6(5)
C79 C78 U4 O2 -119.4(4)
C77 C78 U4 O2 93.3(4)
C77 C78 U4 C79 -147.3(7)
C79 C78 U4 C76 129.3(5)
C77 C78 U4 C76 -18.0(4)
C79 C78 U4 C77 147.3(7)
C79 C78 U4 C73 46.1(4)
C77 C78 U4 C73 -101.1(4)
C79 C78 U4 C80 20.2(4)
C77 C78 U4 C80 -127.0(5)
C79 C78 U4 C75 105.1(4)
C77 C78 U4 C75 -42.1(4)
C79 C78 U4 C91 -86.0(6)
C77 C78 U4 C91 126.7(6)
C79 C78 U4 C92 -34.0(6)
C77 C78 U4 C92 178.8(4)
C79 C78 U4 C74 75.1(4)
C77 C78 U4 C74 -72.1(4)
C79 C78 U4 C90 -154.0(9)
C77 C78 U4 C90 58.8(11)
C76 C77 U4 O2 129.3(5)
C78 C77 U4 O2 -82.2(4)
C76 C77 U4 C79 -129.7(5)
C78 C77 U4 C79 18.8(4)
C78 C77 U4 C76 148.5(7)
C76 C77 U4 C78 -148.5(7)
C76 C77 U4 C73 -74.7(5)
C78 C77 U4 C73 73.8(4)
C76 C77 U4 C80 -104.8(5)
C78 C77 U4 C80 43.8(4)
C76 C77 U4 C75 -19.7(4)
C78 C77 U4 C75 128.8(5)
C76 C77 U4 C91 101.8(7)
C78 C77 U4 C91 -109.6(7)
C76 C77 U4 C92 -153.3(15)
C78 C77 U4 C92 -4.8(18)
C76 C77 U4 C74 -45.7(4)
C78 C77 U4 C74 102.8(4)
C76 C77 U4 C90 52.8(6)
C78 C77 U4 C90 -158.7(5)
C74 C73 U4 O2 134.6(5)
C80 C73 U4 O2 -14.7(7)
C74 C73 U4 C79 127.4(6)
C80 C73 U4 C79 -21.8(4)
C74 C73 U4 C76 43.1(5)
C80 C73 U4 C76 -106.2(5)
C74 C73 U4 C78 102.0(5)
C80 C73 U4 C78 -47.3(5)
C74 C73 U4 C77 72.5(5)
C80 C73 U4 C77 -76.7(5)
C74 C73 U4 C80 149.3(8)
C74 C73 U4 C75 17.5(5)
C80 C73 U4 C75 -131.8(5)
C74 C73 U4 C91 -105.6(5)
C80 C73 U4 C91 105.1(5)
C74 C73 U4 C92 -116.5(5)
C80 C73 U4 C92 94.2(5)
C80 C73 U4 C74 -149.3(8)
C74 C73 U4 C90 -71.9(6)
C80 C73 U4 C90 138.9(5)
C73 C80 U4 O2 172.1(4)
C79 C80 U4 O2 29.8(5)
Si5 C80 U4 O2 -74.9(7)
C73 C80 U4 C79 142.3(7)
Si5 C80 U4 C79 -104.7(8)
C73 C80 U4 C76 69.7(5)
C79 C80 U4 C76 -72.6(4)
Si5 C80 U4 C76 -177.2(7)
C73 C80 U4 C78 122.5(5)
C79 C80 U4 C78 -19.8(4)
Si5 C80 U4 C78 -124.5(8)
C73 C80 U4 C77 98.5(5)
C79 C80 U4 C77 -43.8(4)
Si5 C80 U4 C77 -148.5(7)
C79 C80 U4 C73 -142.3(7)
Si5 C80 U4 C73 113.0(9)
C73 C80 U4 C75 39.8(5)
C79 C80 U4 C75 -102.5(5)
Si5 C80 U4 C75 152.8(7)
C73 C80 U4 C91 -95.7(5)
C79 C80 U4 C91 122.0(5)
Si5 C80 U4 C91 17.3(8)
C73 C80 U4 C92 -88.5(5)
C79 C80 U4 C92 129.2(5)
Si5 C80 U4 C92 24.6(7)
C73 C80 U4 C74 17.4(4)
C79 C80 U4 C74 -124.9(5)
Si5 C80 U4 C74 130.4(8)
C73 C80 U4 C90 -59.9(6)
C79 C80 U4 C90 157.8(5)
Si5 C80 U4 C90 53.1(9)
C76 C75 U4 O2 -23.3(6)
C74 C75 U4 O2 -164.6(4)
Si6 C75 U4 O2 78.5(7)
C76 C75 U4 C79 71.6(5)
C74 C75 U4 C79 -69.7(5)
Si6 C75 U4 C79 173.4(7)
C74 C75 U4 C76 -141.3(7)
Si6 C75 U4 C76 101.8(8)
C76 C75 U4 C78 42.6(5)
C74 C75 U4 C78 -98.7(5)
Si6 C75 U4 C78 144.3(7)
C76 C75 U4 C77 19.2(4)
C74 C75 U4 C77 -122.1(5)
Si6 C75 U4 C77 121.0(7)
C76 C75 U4 C73 124.1(5)
C74 C75 U4 C73 -17.1(4)
Si6 C75 U4 C73 -134.1(8)
C76 C75 U4 C80 101.7(5)
C74 C75 U4 C80 -39.6(5)
Si6 C75 U4 C80 -156.5(7)
C76 C75 U4 C91 -129.5(5)
C74 C75 U4 C91 89.2(6)
Si6 C75 U4 C91 -27.7(8)
C76 C75 U4 C92 -169.3(5)
C74 C75 U4 C92 49.4(6)
Si6 C75 U4 C92 -67.5(8)
C76 C75 U4 C74 141.3(7)
Si6 C75 U4 C74 -116.9(9)
C76 C75 U4 C90 -121.3(5)
C74 C75 U4 C90 97.4(5)
Si6 C75 U4 C90 -19.5(7)
C90 C91 U4 O2 -114.2(6)
C92 C91 U4 O2 133.5(6)
C97A C91 U4 O2 -15(4)
C97B C91 U4 O2 15.9(18)
C90 C91 U4 C79 165.3(5)
C92 C91 U4 C79 53.1(7)
C97A C91 U4 C79 -95(4)
C97B C91 U4 C79 -64.5(19)
C90 C91 U4 C76 -27.2(8)
C92 C91 U4 C76 -139.4(5)
C97A C91 U4 C76 72(4)
C97B C91 U4 C76 103.0(19)
C90 C91 U4 C78 -148.7(5)
C92 C91 U4 C78 99.1(6)
C97A C91 U4 C78 -49(4)
C97B C91 U4 C78 -19(2)
C90 C91 U4 C77 -85.7(7)
C92 C91 U4 C77 162.1(5)
C97A C91 U4 C77 14(4)
C97B C91 U4 C77 44(2)
C90 C91 U4 C73 90.2(6)
C92 C91 U4 C73 -22.0(6)
C97A C91 U4 C73 -170(4)
C97B C91 U4 C73 -139.6(18)
C90 C91 U4 C80 126.7(5)
C92 C91 U4 C80 14.5(6)
C97A C91 U4 C80 -134(4)
C97B C91 U4 C80 -103.1(19)
C90 C91 U4 C75 16.3(7)
C92 C91 U4 C75 -95.9(6)
C97A C91 U4 C75 116(4)
C97B C91 U4 C75 146.5(18)
C90 C91 U4 C92 112.2(8)
C97A C91 U4 C92 -148(4)
C97B C91 U4 C92 -118(2)
C90 C91 U4 C74 54.5(7)
C92 C91 U4 C74 -57.7(6)
C97A C91 U4 C74 154(4)
C97B C91 U4 C74 -175.3(18)
C92 C91 U4 C90 -112.2(8)
C97A C91 U4 C90 99(4)
C97B C91 U4 C90 130(2)
C88 C92 U4 O2 -157.3(6)
C91 C92 U4 O2 -44.2(5)
C93 C92 U4 O2 80.8(8)
C88 C92 U4 C79 104.5(6)
C91 C92 U4 C79 -142.4(5)
C93 C92 U4 C79 -17.4(9)
C88 C92 U4 C76 -17.1(11)
C91 C92 U4 C76 96.1(8)
C93 C92 U4 C76 -139.0(8)
C88 C92 U4 C78 122.4(6)
C91 C92 U4 C78 -124.4(6)
C93 C92 U4 C78 0.5(10)
C88 C92 U4 C77 126.2(15)
C91 C92 U4 C77 -120.6(15)
C93 C92 U4 C77 4(2)
C88 C92 U4 C73 48.4(6)
C91 C92 U4 C73 161.6(5)
C93 C92 U4 C73 -73.5(8)
C88 C92 U4 C80 78.7(6)
C91 C92 U4 C80 -168.1(5)
C93 C92 U4 C80 -43.2(9)
C88 C92 U4 C75 -2.4(8)
C91 C92 U4 C75 110.7(5)
C93 C92 U4 C75 -124.4(8)
C88 C92 U4 C91 -113.1(9)
C93 C92 U4 C91 124.9(11)
C88 C92 U4 C74 21.0(7)
C91 C92 U4 C74 134.2(5)
C93 C92 U4 C74 -100.9(8)
C88 C92 U4 C90 -76.0(6)
C91 C92 U4 C90 37.1(5)
C93 C92 U4 C90 162.1(10)
C73 C74 U4 O2 -116.1(6)
C75 C74 U4 O2 33.6(9)
C73 C74 U4 C79 -43.3(5)
C75 C74 U4 C79 106.4(5)
C73 C74 U4 C76 -127.4(6)
C75 C74 U4 C76 22.3(4)
C73 C74 U4 C78 -73.1(5)
C75 C74 U4 C78 76.6(5)
C73 C74 U4 C77 -102.3(5)
C75 C74 U4 C77 47.4(5)
C75 C74 U4 C73 149.7(8)
C73 C74 U4 C80 -17.8(5)
C75 C74 U4 C80 131.9(6)
C73 C74 U4 C75 -149.7(8)
C73 C74 U4 C91 94.8(6)
C75 C74 U4 C91 -115.5(5)
C73 C74 U4 C92 68.5(5)
C75 C74 U4 C92 -141.8(5)
C73 C74 U4 C90 119.3(5)
C75 C74 U4 C90 -90.9(5)
C91 C90 U4 O2 61.0(5)
C89 C90 U4 O2 175.1(6)
C96B C90 U4 O2 -62.3(10)
C91 C90 U4 C79 -36.7(11)
C89 C90 U4 C79 77.4(11)
C96B C90 U4 C79 -160.0(10)
C91 C90 U4 C76 162.9(5)
C89 C90 U4 C76 -83.0(6)
C96B C90 U4 C76 39.6(10)
C91 C90 U4 C78 95.1(11)
C89 C90 U4 C78 -150.8(8)
C96B C90 U4 C78 -28.2(16)
C91 C90 U4 C77 136.3(5)
C89 C90 U4 C77 -109.6(6)
C96B C90 U4 C77 13.0(11)
C91 C90 U4 C73 -107.2(6)
C89 C90 U4 C73 6.9(7)
C96B C90 U4 C73 129.5(9)
C91 C90 U4 C80 -77.6(7)
C89 C90 U4 C80 36.5(8)
C96B C90 U4 C80 159.1(9)
C91 C90 U4 C75 -167.7(5)
C89 C90 U4 C75 -53.5(6)
C96B C90 U4 C75 69.1(10)
C89 C90 U4 C91 114.1(9)
C96B C90 U4 C91 -123.3(12)
C91 C90 U4 C92 -38.3(5)
C89 C90 U4 C92 75.8(6)
C96B C90 U4 C92 -161.6(11)
C91 C90 U4 C74 -136.4(5)
C89 C90 U4 C74 -22.2(7)
C96B C90 U4 C74 100.3(10)
